data_4305688
loop_
_publ_author_name
'Ramaswamy Murugavel'
'Subramaniam Kuppuswamy'

_publ_contact_author_address
;
Department of Chemistry
Indian Institute of Technology Bombay
Powai
Mumbai
Maharastra
400076
INDIA
;
_publ_contact_author_email RMV@CHEM.IITB.AC.IN
_publ_contact_author_name 'Ramaswamy Murugavel'
_publ_section_title
;
Organic-Soluble Tri-, Tetra-, and Pentanuclear Titanium(IV) Phosphates
;
_journal_name_full 'Inorganic Chemistry'
_journal_page_first 7686
_journal_page_last 7694
_journal_paper_doi 10.1021/ic800675n
_journal_volume 47
_journal_year 2008
_chemical_formula_moiety 'C100 H145 Cl1 O26 P6 Ti3'
_chemical_formula_sum 'C100 H145 Cl O26 P6 Ti3'
_chemical_formula_weight 2128.13
_chemical_name_systematic
;
 ?
;
_space_group_IT_number 14
_symmetry_cell_setting monoclinic
_symmetry_space_group_name_Hall '-P 2ybc'
_symmetry_space_group_name_H-M 'P 1 21/c 1'
_atom_sites_solution_hydrogens geom
_atom_sites_solution_primary direct
_atom_sites_solution_secondary difmap
_audit_creation_method SHELXL-97
_cell_angle_alpha 90.00
_cell_angle_beta 99.682(5)
_cell_angle_gamma 90.00
_cell_formula_units_Z 4
_cell_length_a 25.581(3)
_cell_length_b 26.3082(10)
_cell_length_c 16.3269(5)
_cell_measurement_reflns_used 9446
_cell_measurement_temperature 150(2)
_cell_measurement_theta_max 30.1099
_cell_measurement_theta_min 2.9672
_cell_volume 10831.3(14)
_computing_cell_refinement
;
CrysAlis RED, Oxford Diffraction Ltd.,
Version 1.171.29.2 (release 20-01-2006 CrysAlis171 .NET)
(compiled Jan 20 2006,12:36:28)
;
_computing_data_collection
;
CrysAlis CCD, Oxford Diffraction Ltd.,
Version 1.171.29.2 (release 20-01-2006 CrysAlis171 .NET)
(compiled Jan 20 2006,12:36:28)
;
_computing_data_reduction
;
CrysAlis RED, Oxford Diffraction Ltd.,
Version 1.171.29.2 (release 20-01-2006 CrysAlis171 .NET)
(compiled Jan 20 2006,12:36:28)
;
_computing_molecular_graphics 'Ortep-3 for Windows (Farrugia, 1997)'
_computing_publication_material 'WinGX publication routines (Farrugia, 1999)'
_computing_structure_refinement 'SHELXL-97 (Sheldrick, 1997)'
_computing_structure_solution 'SHELXS-86 (Sheldrick, 1986)'
_diffrn_ambient_temperature 150(2)
_diffrn_detector_area_resol_mean 15.9948
_diffrn_measured_fraction_theta_full 0.997
_diffrn_measured_fraction_theta_max 0.997
_diffrn_measurement_device_type 'OXFORD DIFFRACTIOM X CALIBUR-S'
_diffrn_measurement_method 'omega(w)-q scan'
_diffrn_radiation_monochromator graphite
_diffrn_radiation_source 'Enhance (Mo) X-ray Source'
_diffrn_radiation_type MoK\a
_diffrn_radiation_wavelength 0.71073
_diffrn_reflns_av_R_equivalents 0.0797
_diffrn_reflns_av_sigmaI/netI 0.1714
_diffrn_reflns_limit_h_max 33
_diffrn_reflns_limit_h_min -33
_diffrn_reflns_limit_k_max 34
_diffrn_reflns_limit_k_min -34
_diffrn_reflns_limit_l_max 19
_diffrn_reflns_limit_l_min -21
_diffrn_reflns_number 82131
_diffrn_reflns_theta_full 28.00
_diffrn_reflns_theta_max 28.00
_diffrn_reflns_theta_min 3.02
_exptl_absorpt_coefficient_mu 0.399
_exptl_absorpt_correction_T_max 1.00000
_exptl_absorpt_correction_T_min 0.96496
_exptl_absorpt_correction_type multi-scan
_exptl_absorpt_process_details
;
CrysAlis RED, Oxford Diffraction Ltd.,
Version 1.171.29.2 (release 20-01-2006 CrysAlis171 .NET)
(compiled Jan 20 2006,12:36:28)
Empirical absorption correction using spherical harmonics,
 implemented in SCALE3 ABSPACK scaling algorithm.
;
_exptl_crystal_colour red
_exptl_crystal_density_diffrn 1.305
_exptl_crystal_density_method 'not measured'
_exptl_crystal_description block
_exptl_crystal_F_000 4504
_exptl_crystal_size_max 0.32
_exptl_crystal_size_mid 0.27
_exptl_crystal_size_min 0.22
_refine_diff_density_max 1.235
_refine_diff_density_min -1.040
_refine_diff_density_rms 0.090
_refine_ls_extinction_method none
_refine_ls_goodness_of_fit_ref 0.930
_refine_ls_hydrogen_treatment mixed
_refine_ls_matrix_type full
_refine_ls_number_parameters 1217
_refine_ls_number_reflns 26066
_refine_ls_number_restraints 126
_refine_ls_restrained_S_all 1.001
_refine_ls_R_factor_all 0.1352
_refine_ls_R_factor_gt 0.0598
_refine_ls_shift/su_max 0.002
_refine_ls_shift/su_mean 0.000
_refine_ls_structure_factor_coef Fsqd
_refine_ls_weighting_details 'calc w=1/[\s^2^(Fo^2^)+(0.0751P)^2^+0.0000P] where P=(Fo^2^+2Fc^2^)/3'
_refine_ls_weighting_scheme calc
_refine_ls_wR_factor_gt 0.1406
_refine_ls_wR_factor_ref 0.1630
_reflns_number_gt 12276
_reflns_number_total 26066
_reflns_threshold_expression >2sigma(I)
_cod_data_source_file ic800675n-file001_2.cif
_cod_data_source_block newrm160-relabled1-28
_cod_original_cell_volume 10831.3(13)
_cod_database_code 4305688

loop_
_symmetry_equiv_pos_as_xyz
'x, y, z'
'-x, y+1/2, -z+1/2'
'-x, -y, -z'
'x, -y-1/2, z-1/2'

loop_
_atom_site_label
_atom_site_type_symbol
_atom_site_fract_x
_atom_site_fract_y
_atom_site_fract_z
_atom_site_U_iso_or_equiv
_atom_site_adp_type
_atom_site_occupancy
_atom_site_symmetry_multiplicity
_atom_site_calc_flag
_atom_site_refinement_flags
_atom_site_disorder_assembly
_atom_site_disorder_group
Ti1 Ti 0.30585(3) 0.48692(3) 0.49091(4) 0.01586(17) Uani 1 1 d . . .
Ti2 Ti 0.19599(3) 0.46681(3) 0.24149(4) 0.01714(17) Uani 1 1 d . . .
Ti3 Ti 0.27994(3) 0.57278(3) 0.25825(4) 0.01674(17) Uani 1 1 d . . .
Cl1 Cl 0.13661(4) 0.40983(4) 0.17914(6) 0.0270(3) Uani 1 1 d . . .
P1 P 0.29958(4) 0.40360(4) 0.33533(6) 0.0178(2) Uani 1 1 d . . .
P2 P 0.17336(4) 0.47153(4) 0.43655(6) 0.0164(2) Uani 1 1 d . . .
P3 P 0.25115(4) 0.60030(4) 0.43810(6) 0.0169(2) Uani 1 1 d . . .
P4 P 0.38902(4) 0.52979(4) 0.36594(6) 0.0184(2) Uani 1 1 d . . .
P5 P 0.15580(4) 0.58250(4) 0.20188(6) 0.0187(2) Uani 1 1 d . . .
P6 P 0.27878(4) 0.49035(4) 0.11575(6) 0.0197(2) Uani 1 1 d . . .
O1 O 0.24308(10) 0.41503(10) 0.29329(16) 0.0199(6) Uani 1 1 d . . .
O2 O 0.31502(10) 0.43162(10) 0.41671(16) 0.0201(6) Uani 1 1 d . . .
O3 O 0.33957(10) 0.41339(11) 0.27850(16) 0.0233(7) Uani 1 1 d . . .
O4 O 0.30072(10) 0.34596(10) 0.36320(17) 0.0240(7) Uani 1 1 d . . .
O5 O 0.16698(9) 0.47405(10) 0.34214(15) 0.0187(6) Uani 1 1 d . . .
O6 O 0.22998(9) 0.46178(10) 0.47624(15) 0.0193(6) Uani 1 1 d . . .
O7 O 0.14952(12) 0.51937(13) 0.47103(19) 0.0219(7) Uani 1 1 d . . .
O8 O 0.13907(10) 0.42644(10) 0.46191(16) 0.0194(6) Uani 1 1 d . . .
O9 O 0.27382(10) 0.55459(10) 0.48932(15) 0.0198(6) Uani 1 1 d . . .
O10 O 0.27922(10) 0.60922(10) 0.36390(15) 0.0175(6) Uani 1 1 d . . .
O11 O 0.19156(9) 0.59694(10) 0.41495(15) 0.0190(6) Uani 1 1 d . . .
O12 O 0.26560(10) 0.64747(10) 0.49801(16) 0.0198(6) Uani 1 1 d . . .
O13 O 0.35663(10) 0.55831(10) 0.29469(16) 0.0213(6) Uani 1 1 d . . .
O14 O 0.36076(10) 0.52337(10) 0.43914(15) 0.0197(6) Uani 1 1 d . . .
O15 O 0.41096(11) 0.47882(12) 0.33908(19) 0.0253(7) Uani 1 1 d . . .
O16 O 0.44251(9) 0.55982(10) 0.39656(16) 0.0204(6) Uani 1 1 d . . .
O17 O 0.15295(10) 0.52494(10) 0.19380(16) 0.0193(6) Uani 1 1 d . . .
O18 O 0.21190(9) 0.60277(10) 0.20898(16) 0.0206(6) Uani 1 1 d . . .
O19 O 0.12969(11) 0.60105(12) 0.27460(19) 0.0251(7) Uani 1 1 d . . .
O20 O 0.12457(10) 0.60912(10) 0.12299(16) 0.0225(7) Uani 1 1 d . . .
O21 O 0.28796(10) 0.54439(11) 0.14602(16) 0.0218(6) Uani 1 1 d . . .
O22 O 0.23196(10) 0.46597(10) 0.14619(15) 0.0207(6) Uani 1 1 d . . .
O23 O 0.32903(11) 0.45700(12) 0.13700(19) 0.0278(8) Uani 1 1 d . . .
O24 O 0.26670(10) 0.49214(11) 0.01825(16) 0.0223(6) Uani 1 1 d . . .
O25 O 0.25258(9) 0.51752(10) 0.28757(15) 0.0161(6) Uani 1 1 d . . .
O26 O 0.30952(10) 0.64253(11) 0.20864(16) 0.0232(7) Uani 1 1 d . . .
C1 C 0.27944(16) 0.30617(15) 0.3078(3) 0.0232(10) Uani 1 1 d . . .
C2 C 0.22673(16) 0.29221(16) 0.3089(3) 0.0252(10) Uani 1 1 d . . .
C3 C 0.20637(19) 0.25420(18) 0.2529(3) 0.0380(12) Uani 1 1 d . . .
H3 H 0.1705 0.2438 0.2497 0.046 Uiso 1 1 calc R . .
C4 C 0.2377(2) 0.23143(19) 0.2020(3) 0.0464(14) Uani 1 1 d . . .
H4 H 0.2229 0.2063 0.1631 0.056 Uiso 1 1 calc R . .
C5 C 0.2900(2) 0.24483(19) 0.2071(3) 0.0459(14) Uani 1 1 d . . .
H5 H 0.3113 0.2280 0.1730 0.055 Uiso 1 1 calc R . .
C6 C 0.31234(17) 0.28240(17) 0.2613(3) 0.0341(11) Uani 1 1 d . . .
C7 C 0.19487(17) 0.31470(17) 0.3708(3) 0.0314(11) Uani 1 1 d . . .
H7 H 0.2029 0.3519 0.3755 0.038 Uiso 1 1 calc R . .
C8 C 0.2129(2) 0.2908(2) 0.4559(3) 0.0428(13) Uani 1 1 d . . .
H8A H 0.1924 0.3052 0.4959 0.064 Uiso 1 1 calc R . .
H8B H 0.2507 0.2979 0.4744 0.064 Uiso 1 1 calc R . .
H8C H 0.2074 0.2540 0.4523 0.064 Uiso 1 1 calc R . .
C9 C 0.13475(18) 0.3087(2) 0.3454(3) 0.0452(14) Uani 1 1 d . . .
H9A H 0.1233 0.3246 0.2911 0.068 Uiso 1 1 calc R . .
H9B H 0.1168 0.3251 0.3869 0.068 Uiso 1 1 calc R . .
H9C H 0.1257 0.2724 0.3420 0.068 Uiso 1 1 calc R . .
C10 C 0.37189(19) 0.2935(2) 0.2720(4) 0.0512(15) Uani 1 1 d . . .
H10 H 0.3787 0.3261 0.3034 0.061 Uiso 1 1 calc R . .
C11 C 0.4026(2) 0.2522(3) 0.3230(4) 0.0693(19) Uani 1 1 d . . .
H11A H 0.4406 0.2598 0.3302 0.104 Uiso 1 1 calc R . .
H11B H 0.3956 0.2195 0.2945 0.104 Uiso 1 1 calc R . .
H11C H 0.3915 0.2504 0.3776 0.104 Uiso 1 1 calc R . .
C12 C 0.3898(2) 0.3004(3) 0.1889(5) 0.086(2) Uani 1 1 d . . .
H12A H 0.4278 0.3080 0.1978 0.129 Uiso 1 1 calc R . .
H12B H 0.3701 0.3285 0.1588 0.129 Uiso 1 1 calc R . .
H12C H 0.3830 0.2691 0.1563 0.129 Uiso 1 1 calc R . .
C13 C 0.08643(15) 0.43126(16) 0.4796(3) 0.0213(9) Uani 1 1 d . . .
C14 C 0.08114(15) 0.43253(15) 0.5637(2) 0.0195(9) Uani 1 1 d . . .
C15 C 0.03035(16) 0.43489(16) 0.5821(3) 0.0273(10) Uani 1 1 d . . .
H15 H 0.0256 0.4352 0.6386 0.033 Uiso 1 1 calc R . .
C16 C -0.01404(16) 0.43688(18) 0.5198(3) 0.0307(11) Uani 1 1 d . . .
H16 H -0.0486 0.4398 0.5333 0.037 Uiso 1 1 calc R . .
C17 C -0.00681(16) 0.43447(17) 0.4384(3) 0.0276(10) Uani 1 1 d . . .
H17 H -0.0373 0.4350 0.3962 0.033 Uiso 1 1 calc R . .
C18 C 0.04324(15) 0.43128(16) 0.4146(3) 0.0233(10) Uani 1 1 d . . .
C19 C 0.12895(16) 0.42915(18) 0.6334(2) 0.0262(10) Uani 1 1 d . . .
H19 H 0.1607 0.4409 0.6103 0.031 Uiso 1 1 calc R . .
C20 C 0.12386(18) 0.4628(2) 0.7072(3) 0.0390(13) Uani 1 1 d . . .
H20A H 0.1557 0.4593 0.7495 0.058 Uiso 1 1 calc R . .
H20B H 0.0926 0.4526 0.7306 0.058 Uiso 1 1 calc R . .
H20C H 0.1200 0.4983 0.6890 0.058 Uiso 1 1 calc R . .
C21 C 0.13880(19) 0.3742(2) 0.6611(3) 0.0428(13) Uani 1 1 d . . .
H21A H 0.1698 0.3726 0.7055 0.064 Uiso 1 1 calc R . .
H21B H 0.1454 0.3536 0.6139 0.064 Uiso 1 1 calc R . .
H21C H 0.1076 0.3611 0.6818 0.064 Uiso 1 1 calc R . .
C22 C 0.04855(16) 0.42943(17) 0.3235(2) 0.0258(10) Uani 1 1 d . . .
H22 H 0.0859 0.4196 0.3201 0.031 Uiso 1 1 calc R . .
C23 C 0.03809(17) 0.48133(18) 0.2829(3) 0.0334(11) Uani 1 1 d . . .
H23A H 0.0419 0.4791 0.2243 0.050 Uiso 1 1 calc R . .
H23B H 0.0636 0.5060 0.3113 0.050 Uiso 1 1 calc R . .
H23C H 0.0020 0.4923 0.2869 0.050 Uiso 1 1 calc R . .
C24 C 0.01198(17) 0.38991(19) 0.2762(3) 0.0393(13) Uani 1 1 d . . .
H24A H 0.0168 0.3896 0.2179 0.059 Uiso 1 1 calc R . .
H24B H -0.0249 0.3984 0.2795 0.059 Uiso 1 1 calc R . .
H24C H 0.0205 0.3563 0.3008 0.059 Uiso 1 1 calc R . .
C25 C 0.22931(16) 0.68608(15) 0.5104(3) 0.0218(10) Uani 1 1 d . . .
C26 C 0.22681(17) 0.72958(17) 0.4612(3) 0.0289(11) Uani 1 1 d . . .
C27 C 0.19391(19) 0.76927(18) 0.4796(3) 0.0379(12) Uani 1 1 d . . .
H27 H 0.1911 0.7994 0.4471 0.045 Uiso 1 1 calc R . .
C28 C 0.16580(19) 0.76502(19) 0.5438(3) 0.0422(13) Uani 1 1 d . . .
H28 H 0.1446 0.7926 0.5565 0.051 Uiso 1 1 calc R . .
C29 C 0.16805(18) 0.72109(18) 0.5900(3) 0.0352(12) Uani 1 1 d . . .
H29 H 0.1476 0.7185 0.6333 0.042 Uiso 1 1 calc R . .
C30 C 0.19966(16) 0.68047(17) 0.5746(2) 0.0260(10) Uani 1 1 d . . .
C31 C 0.25566(18) 0.73295(18) 0.3871(3) 0.0334(11) Uani 1 1 d . . .
H31 H 0.2811 0.7038 0.3905 0.040 Uiso 1 1 calc R . .
C32 C 0.2150(2) 0.72693(19) 0.3070(3) 0.0431(13) Uani 1 1 d . . .
H32A H 0.2332 0.7287 0.2588 0.065 Uiso 1 1 calc R . .
H32B H 0.1887 0.7543 0.3035 0.065 Uiso 1 1 calc R . .
H32C H 0.1972 0.6940 0.3075 0.065 Uiso 1 1 calc R . .
C33 C 0.2873(2) 0.78220(19) 0.3856(3) 0.0439(13) Uani 1 1 d . . .
H33A H 0.3053 0.7821 0.3372 0.066 Uiso 1 1 calc R . .
H33B H 0.3136 0.7847 0.4365 0.066 Uiso 1 1 calc R . .
H33C H 0.2631 0.8113 0.3821 0.066 Uiso 1 1 calc R . .
C34 C 0.20118(17) 0.63231(18) 0.6251(3) 0.0306(11) Uani 1 1 d . . .
H34 H 0.2211 0.6063 0.5980 0.037 Uiso 1 1 calc R . .
C35 C 0.1448(2) 0.6114(2) 0.6254(4) 0.0685(19) Uani 1 1 d . . .
H35A H 0.1471 0.5799 0.6581 0.103 Uiso 1 1 calc R . .
H35B H 0.1277 0.6043 0.5682 0.103 Uiso 1 1 calc R . .
H35C H 0.1239 0.6366 0.6501 0.103 Uiso 1 1 calc R . .
C36 C 0.2311(3) 0.6407(2) 0.7127(3) 0.0641(18) Uani 1 1 d . . .
H36A H 0.2321 0.6089 0.7442 0.096 Uiso 1 1 calc R . .
H36B H 0.2132 0.6670 0.7402 0.096 Uiso 1 1 calc R . .
H36C H 0.2675 0.6516 0.7101 0.096 Uiso 1 1 calc R . .
C37 C 0.45764(14) 0.60756(16) 0.3689(3) 0.0219(10) Uani 1 1 d . . .
C38 C 0.47544(15) 0.61111(18) 0.2922(3) 0.0274(11) Uani 1 1 d . . .
C39 C 0.49332(16) 0.65848(19) 0.2712(3) 0.0342(12) Uani 1 1 d . . .
H39 H 0.5053 0.6627 0.2196 0.041 Uiso 1 1 calc R . .
C40 C 0.49394(18) 0.69944(19) 0.3243(3) 0.0410(13) Uani 1 1 d . . .
H40 H 0.5069 0.7313 0.3092 0.049 Uiso 1 1 calc R . .
C41 C 0.47602(18) 0.69460(18) 0.3985(3) 0.0359(12) Uani 1 1 d . . .
H41 H 0.4762 0.7233 0.4338 0.043 Uiso 1 1 calc R . .
C42 C 0.45751(15) 0.64815(17) 0.4228(3) 0.0267(10) Uani 1 1 d . . .
C43 C 0.47567(15) 0.56671(18) 0.2329(3) 0.0271(10) Uani 1 1 d . . .
H43 H 0.4661 0.5352 0.2613 0.033 Uiso 1 1 calc R . .
C44 C 0.43395(17) 0.5748(2) 0.1538(3) 0.0392(13) Uani 1 1 d . . .
H44A H 0.4339 0.5454 0.1169 0.059 Uiso 1 1 calc R . .
H44B H 0.4427 0.6055 0.1250 0.059 Uiso 1 1 calc R . .
H44C H 0.3988 0.5786 0.1693 0.059 Uiso 1 1 calc R . .
C45 C 0.52940(17) 0.5587(2) 0.2075(3) 0.0425(13) Uani 1 1 d . . .
H45A H 0.5278 0.5292 0.1704 0.064 Uiso 1 1 calc R . .
H45B H 0.5561 0.5527 0.2571 0.064 Uiso 1 1 calc R . .
H45C H 0.5391 0.5890 0.1784 0.064 Uiso 1 1 calc R . .
C46 C 0.43926(17) 0.64282(18) 0.5063(3) 0.0321(11) Uani 1 1 d . . .
H46 H 0.4170 0.6114 0.5040 0.039 Uiso 1 1 calc R . .
C47 C 0.4051(2) 0.6875(2) 0.5259(4) 0.0581(16) Uani 1 1 d . . .
H47A H 0.3745 0.6913 0.4812 0.087 Uiso 1 1 calc R . .
H47B H 0.4262 0.7188 0.5305 0.087 Uiso 1 1 calc R . .
H47C H 0.3926 0.6811 0.5785 0.087 Uiso 1 1 calc R . .
C48 C 0.4863(2) 0.6356(2) 0.5743(3) 0.0571(16) Uani 1 1 d . . .
H48A H 0.4741 0.6320 0.6278 0.086 Uiso 1 1 calc R . .
H48B H 0.5098 0.6652 0.5763 0.086 Uiso 1 1 calc R . .
H48C H 0.5057 0.6049 0.5632 0.086 Uiso 1 1 calc R . .
C49 C 0.07605(15) 0.59368(16) 0.0725(2) 0.0216(9) Uani 1 1 d . . .
C50 C 0.02897(16) 0.61343(18) 0.0898(3) 0.0299(11) Uani 1 1 d . . .
C51 C -0.01669(17) 0.5994(2) 0.0361(3) 0.0409(13) Uani 1 1 d . . .
H51 H -0.0500 0.6114 0.0462 0.049 Uiso 1 1 calc R . .
C52 C -0.01500(19) 0.5681(2) -0.0321(3) 0.0456(14) Uani 1 1 d . . .
H52 H -0.0469 0.5585 -0.0673 0.055 Uiso 1 1 calc R . .
C53 C 0.03288(18) 0.5513(2) -0.0482(3) 0.0393(13) Uani 1 1 d . . .
H53 H 0.0338 0.5306 -0.0957 0.047 Uiso 1 1 calc R . .
C54 C 0.08028(16) 0.56369(17) 0.0033(2) 0.0255(10) Uani 1 1 d . . .
C55 C 0.02635(17) 0.65000(18) 0.1611(3) 0.0323(11) Uani 1 1 d . . .
H55 H 0.0621 0.6507 0.1969 0.039 Uiso 1 1 calc R . .
C56 C -0.0120(4) 0.6335(4) 0.2127(5) 0.155(5) Uani 1 1 d . . .
H56A H -0.0038 0.5987 0.2320 0.232 Uiso 1 1 calc R . .
H56B H -0.0478 0.6347 0.1801 0.232 Uiso 1 1 calc R . .
H56C H -0.0101 0.6562 0.2608 0.232 Uiso 1 1 calc R . .
C57 C 0.0142(5) 0.7017(3) 0.1304(5) 0.160(5) Uani 1 1 d . . .
H57A H 0.0400 0.7121 0.0955 0.240 Uiso 1 1 calc R . .
H57B H 0.0160 0.7250 0.1775 0.240 Uiso 1 1 calc R . .
H57C H -0.0216 0.7025 0.0975 0.240 Uiso 1 1 calc R . .
C58 C 0.13354(17) 0.54785(18) -0.0177(3) 0.0321(11) Uani 1 1 d . . .
H58 H 0.1572 0.5398 0.0360 0.039 Uiso 1 1 calc R . .
C59 C 0.1577(3) 0.5917(3) -0.0558(6) 0.105(3) Uani 1 1 d . . .
H59A H 0.1589 0.6213 -0.0192 0.158 Uiso 1 1 calc R . .
H59B H 0.1362 0.5997 -0.1098 0.158 Uiso 1 1 calc R . .
H59C H 0.1937 0.5828 -0.0635 0.158 Uiso 1 1 calc R . .
C60 C 0.1312(2) 0.5016(2) -0.0709(4) 0.0652(18) Uani 1 1 d . . .
H60A H 0.1669 0.4935 -0.0815 0.098 Uiso 1 1 calc R . .
H60B H 0.1077 0.5079 -0.1238 0.098 Uiso 1 1 calc R . .
H60C H 0.1176 0.4729 -0.0424 0.098 Uiso 1 1 calc R . .
C61 C 0.28636(16) 0.45903(17) -0.0376(2) 0.0245(10) Uani 1 1 d . . .
C62 C 0.26299(17) 0.41188(18) -0.0559(3) 0.0288(10) Uani 1 1 d . . .
C63 C 0.28279(19) 0.38352(19) -0.1165(3) 0.0358(12) Uani 1 1 d . . .
H63 H 0.2680 0.3510 -0.1310 0.043 Uiso 1 1 calc R . .
C64 C 0.32255(18) 0.4009(2) -0.1555(3) 0.0406(13) Uani 1 1 d . . .
H64 H 0.3348 0.3807 -0.1967 0.049 Uiso 1 1 calc R . .
C65 C 0.34485(18) 0.4483(2) -0.1345(3) 0.0349(12) Uani 1 1 d . . .
H65 H 0.3726 0.4602 -0.1616 0.042 Uiso 1 1 calc R . .
C66 C 0.32751(16) 0.47844(18) -0.0749(2) 0.0269(10) Uani 1 1 d . . .
C67 C 0.22045(17) 0.39019(18) -0.0120(3) 0.0316(11) Uani 1 1 d . . .
H67 H 0.2058 0.4188 0.0174 0.038 Uiso 1 1 calc R . .
C68 C 0.2442(2) 0.3509(2) 0.0541(3) 0.0462(14) Uani 1 1 d . . .
H68A H 0.2161 0.3376 0.0822 0.069 Uiso 1 1 calc R . .
H68B H 0.2715 0.3673 0.0949 0.069 Uiso 1 1 calc R . .
H68C H 0.2601 0.3229 0.0272 0.069 Uiso 1 1 calc R . .
C69 C 0.17376(18) 0.36667(19) -0.0741(3) 0.0402(12) Uani 1 1 d . . .
H69A H 0.1469 0.3535 -0.0432 0.060 Uiso 1 1 calc R . .
H69B H 0.1871 0.3389 -0.1047 0.060 Uiso 1 1 calc R . .
H69C H 0.1579 0.3928 -0.1132 0.060 Uiso 1 1 calc R . .
C70 C 0.35223(17) 0.52957(18) -0.0497(3) 0.0312(11) Uani 1 1 d . . .
H70 H 0.3523 0.5336 0.0113 0.037 Uiso 1 1 calc R . .
C71 C 0.40981(19) 0.5341(2) -0.0634(3) 0.0484(14) Uani 1 1 d . . .
H71A H 0.4236 0.5678 -0.0456 0.073 Uiso 1 1 calc R . .
H71B H 0.4113 0.5294 -0.1225 0.073 Uiso 1 1 calc R . .
H71C H 0.4313 0.5079 -0.0310 0.073 Uiso 1 1 calc R . .
C72 C 0.3187(2) 0.5731(2) -0.0939(3) 0.0530(15) Uani 1 1 d . . .
H72A H 0.3355 0.6057 -0.0764 0.080 Uiso 1 1 calc R . .
H72B H 0.2831 0.5721 -0.0793 0.080 Uiso 1 1 calc R . .
H72C H 0.3162 0.5693 -0.1541 0.080 Uiso 1 1 calc R . .
C73 C 0.31250(15) 0.43170(16) 0.6074(2) 0.0209(9) Uani 1 1 d . . .
C74 C 0.30438(15) 0.48186(17) 0.6348(2) 0.0220(9) Uani 1 1 d . . .
C75 C 0.34953(15) 0.51155(17) 0.6248(2) 0.0235(10) Uani 1 1 d . . .
C76 C 0.38554(15) 0.47961(16) 0.5924(2) 0.0196(9) Uani 1 1 d . . .
C77 C 0.36328(15) 0.43044(16) 0.5812(2) 0.0220(10) Uani 1 1 d . . .
C78 C 0.27646(17) 0.38795(17) 0.6090(3) 0.0315(11) Uani 1 1 d . . .
H78A H 0.2918 0.3578 0.5868 0.047 Uiso 1 1 calc R . .
H78B H 0.2420 0.3956 0.5750 0.047 Uiso 1 1 calc R . .
H78C H 0.2717 0.3814 0.6664 0.047 Uiso 1 1 calc R . .
C79 C 0.25775(16) 0.49988(17) 0.6708(3) 0.0273(10) Uani 1 1 d . . .
H79A H 0.2619 0.5361 0.6842 0.041 Uiso 1 1 calc R . .
H79B H 0.2555 0.4807 0.7215 0.041 Uiso 1 1 calc R . .
H79C H 0.2253 0.4947 0.6303 0.041 Uiso 1 1 calc R . .
C80 C 0.35840(18) 0.56602(17) 0.6482(3) 0.0320(11) Uani 1 1 d . . .
H80A H 0.3273 0.5793 0.6690 0.048 Uiso 1 1 calc R . .
H80B H 0.3640 0.5856 0.5994 0.048 Uiso 1 1 calc R . .
H80C H 0.3897 0.5690 0.6917 0.048 Uiso 1 1 calc R . .
C81 C 0.43990(15) 0.49369(19) 0.5769(3) 0.0334(12) Uani 1 1 d . . .
H81A H 0.4464 0.5298 0.5893 0.050 Uiso 1 1 calc R . .
H81B H 0.4424 0.4872 0.5186 0.050 Uiso 1 1 calc R . .
H81C H 0.4665 0.4732 0.6128 0.050 Uiso 1 1 calc R . .
C82 C 0.38897(17) 0.38459(18) 0.5523(3) 0.0354(12) Uani 1 1 d . . .
H82A H 0.3647 0.3556 0.5498 0.053 Uiso 1 1 calc R . .
H82B H 0.4216 0.3770 0.5911 0.053 Uiso 1 1 calc R . .
H82C H 0.3975 0.3909 0.4969 0.053 Uiso 1 1 calc R . .
C83 C 0.34900(16) 0.67661(17) 0.2540(3) 0.0286(11) Uani 1 1 d . . .
H83A H 0.3831 0.6586 0.2710 0.034 Uiso 1 1 calc R . .
H83B H 0.3368 0.6899 0.3043 0.034 Uiso 1 1 calc R . .
C84 C 0.3553(2) 0.7184(2) 0.1965(3) 0.0614(18) Uani 1 1 d . . .
H84A H 0.3455 0.7511 0.2198 0.074 Uiso 1 1 calc R . .
H84B H 0.3927 0.7205 0.1884 0.074 Uiso 1 1 calc R . .
C85 C 0.3227(3) 0.7090(3) 0.1211(4) 0.111(3) Uani 1 1 d . . .
H85A H 0.3446 0.7043 0.0771 0.133 Uiso 1 1 calc R . .
H85B H 0.2990 0.7384 0.1058 0.133 Uiso 1 1 calc R . .
C86 C 0.2910(2) 0.66352(19) 0.1268(3) 0.0398(13) Uani 1 1 d . . .
H86A H 0.2528 0.6723 0.1202 0.048 Uiso 1 1 calc R . .
H86B H 0.2960 0.6388 0.0831 0.048 Uiso 1 1 calc R . .
C87 C 0.0535(5) 0.2447(4) 0.5732(6) 0.322(9) Uani 1 1 d GDU . .
C88 C 0.0249(6) 0.2141(3) 0.6191(5) 0.293(9) Uani 1 1 d GDU . .
H88 H 0.0393 0.1826 0.6407 0.352 Uiso 1 1 calc R . .
C89 C -0.0247(6) 0.2295(4) 0.6334(5) 0.338(9) Uani 1 1 d GDU . .
H89 H -0.0443 0.2086 0.6648 0.405 Uiso 1 1 calc R . .
C90 C -0.0458(5) 0.2756(5) 0.6018(7) 0.345(9) Uani 1 1 d GDU . .
H90 H -0.0797 0.2862 0.6116 0.414 Uiso 1 1 calc R . .
C91 C -0.0172(7) 0.3063(3) 0.5559(6) 0.398(11) Uani 1 1 d GDU . .
H91 H -0.0315 0.3378 0.5343 0.478 Uiso 1 1 calc R . .
C92 C 0.0325(6) 0.2908(4) 0.5416(5) 0.364(10) Uani 1 1 d GDU . .
H92 H 0.0520 0.3118 0.5102 0.437 Uiso 1 1 calc R . .
C93 C 0.1129(6) 0.2384(10) 0.5706(14) 0.484(14) Uani 1 1 d DU . .
H93A H 0.1246 0.2657 0.5371 0.726 Uiso 1 1 calc R . .
H93B H 0.1190 0.2055 0.5459 0.726 Uiso 1 1 calc R . .
H93C H 0.1330 0.2401 0.6273 0.726 Uiso 1 1 calc R . .
C94 C 0.4685(2) 0.6517(3) 0.8812(7) 0.254(7) Uani 1 1 d GDU . .
C95 C 0.4963(3) 0.6626(3) 0.9599(6) 0.221(5) Uani 1 1 d GDU . .
H95 H 0.4829 0.6871 0.9938 0.265 Uiso 1 1 calc R . .
C96 C 0.5437(3) 0.6378(3) 0.9891(4) 0.175(5) Uani 1 1 d GDU . .
H96 H 0.5627 0.6452 1.0428 0.210 Uiso 1 1 calc R . .
C97 C 0.5633(2) 0.6019(3) 0.9395(6) 0.169(5) Uani 1 1 d GDU . .
H97 H 0.5958 0.5849 0.9594 0.202 Uiso 1 1 calc R . .
C98 C 0.5356(4) 0.5909(3) 0.8608(6) 0.211(5) Uani 1 1 d GDU . .
H98 H 0.5490 0.5664 0.8270 0.253 Uiso 1 1 calc R . .
C99 C 0.4881(3) 0.6158(4) 0.8317(4) 0.266(7) Uani 1 1 d GDU . .
H99 H 0.4691 0.6083 0.7779 0.319 Uiso 1 1 calc R . .
C100 C 0.4190(4) 0.6765(7) 0.8307(13) 0.441(14) Uani 1 1 d DU . .
H10A H 0.4104 0.6598 0.7766 0.662 Uiso 1 1 calc R . .
H10B H 0.4260 0.7127 0.8226 0.662 Uiso 1 1 calc R . .
H10C H 0.3892 0.6731 0.8608 0.662 Uiso 1 1 calc R . .
H23W H 0.3277(15) 0.4424(16) 0.179(2) 0.014(12) Uiso 1 1 d . . .
H15W H 0.3878(18) 0.4582(19) 0.323(3) 0.041(16) Uiso 1 1 d . . .
H7W H 0.162(2) 0.540(2) 0.457(3) 0.042(19) Uiso 1 1 d . . .
H19W H 0.1500(19) 0.602(2) 0.313(3) 0.051(19) Uiso 1 1 d . . .

loop_
_atom_site_aniso_label
_atom_site_aniso_U_11
_atom_site_aniso_U_22
_atom_site_aniso_U_33
_atom_site_aniso_U_23
_atom_site_aniso_U_13
_atom_site_aniso_U_12
Ti1 0.0143(3) 0.0158(4) 0.0173(4) 0.0012(3) 0.0023(3) 0.0008(3)
Ti2 0.0161(3) 0.0182(4) 0.0176(4) -0.0004(3) 0.0042(3) 0.0003(3)
Ti3 0.0154(3) 0.0176(4) 0.0170(4) 0.0007(3) 0.0022(3) 0.0001(3)
Cl1 0.0242(5) 0.0287(6) 0.0273(5) -0.0034(5) 0.0024(4) -0.0035(5)
P1 0.0168(5) 0.0150(6) 0.0216(5) -0.0008(5) 0.0032(4) 0.0015(4)
P2 0.0149(5) 0.0174(6) 0.0172(5) -0.0009(5) 0.0040(4) 0.0000(4)
P3 0.0185(5) 0.0153(6) 0.0168(5) -0.0011(5) 0.0022(4) 0.0002(4)
P4 0.0133(5) 0.0210(6) 0.0212(5) 0.0013(5) 0.0037(4) 0.0003(5)
P5 0.0169(5) 0.0199(6) 0.0182(5) 0.0007(5) -0.0001(4) 0.0033(4)
P6 0.0197(5) 0.0225(6) 0.0178(5) -0.0002(5) 0.0055(4) 0.0002(5)
O1 0.0196(14) 0.0160(15) 0.0243(15) 0.0014(13) 0.0041(12) -0.0001(12)
O2 0.0201(14) 0.0194(16) 0.0210(14) 0.0000(13) 0.0040(12) 0.0013(12)
O3 0.0206(14) 0.0256(17) 0.0250(15) -0.0006(13) 0.0072(12) 0.0024(13)
O4 0.0280(15) 0.0160(16) 0.0266(15) 0.0034(13) 0.0009(13) 0.0025(13)
O5 0.0167(13) 0.0231(16) 0.0173(13) 0.0016(13) 0.0058(11) -0.0039(12)
O6 0.0146(13) 0.0216(16) 0.0212(14) 0.0014(13) 0.0020(11) 0.0008(12)
O7 0.0210(16) 0.0204(18) 0.0267(17) -0.0006(15) 0.0109(13) -0.0020(14)
O8 0.0159(13) 0.0208(16) 0.0231(14) 0.0018(13) 0.0078(11) -0.0020(12)
O9 0.0244(14) 0.0168(15) 0.0189(14) 0.0000(12) 0.0060(12) 0.0016(12)
O10 0.0215(14) 0.0155(15) 0.0164(13) -0.0021(12) 0.0058(11) -0.0018(12)
O11 0.0192(14) 0.0167(15) 0.0211(14) -0.0037(13) 0.0035(11) -0.0002(12)
O12 0.0200(14) 0.0176(15) 0.0206(14) -0.0022(12) -0.0001(12) 0.0008(12)
O13 0.0198(14) 0.0231(16) 0.0211(14) 0.0043(13) 0.0040(12) -0.0014(12)
O14 0.0175(13) 0.0217(16) 0.0195(14) 0.0044(13) 0.0020(11) -0.0012(12)
O15 0.0190(16) 0.0215(17) 0.0362(18) -0.0064(15) 0.0067(14) 0.0011(14)
O16 0.0153(13) 0.0207(16) 0.0247(15) 0.0044(13) 0.0016(12) -0.0012(12)
O17 0.0177(14) 0.0181(15) 0.0214(14) 0.0023(13) 0.0008(11) 0.0000(12)
O18 0.0172(14) 0.0213(16) 0.0216(14) 0.0022(13) -0.0017(11) 0.0020(12)
O19 0.0201(16) 0.035(2) 0.0198(16) 0.0005(15) 0.0025(14) 0.0052(14)
O20 0.0224(15) 0.0220(16) 0.0210(14) 0.0008(13) -0.0022(12) -0.0004(12)
O21 0.0227(14) 0.0232(17) 0.0211(14) -0.0029(13) 0.0078(12) -0.0032(13)
O22 0.0239(15) 0.0206(16) 0.0186(14) -0.0006(13) 0.0061(12) -0.0028(12)
O23 0.0301(17) 0.033(2) 0.0223(17) 0.0055(16) 0.0092(14) 0.0068(15)
O24 0.0254(15) 0.0238(16) 0.0193(14) -0.0032(13) 0.0078(12) 0.0010(13)
O25 0.0126(13) 0.0185(15) 0.0167(13) 0.0032(12) 0.0013(11) -0.0014(11)
O26 0.0239(15) 0.0232(16) 0.0218(15) 0.0048(13) 0.0013(12) -0.0035(13)
C1 0.029(2) 0.007(2) 0.033(2) -0.0021(19) 0.004(2) -0.0022(18)
C2 0.026(2) 0.017(2) 0.035(3) 0.000(2) 0.009(2) 0.0018(19)
C3 0.040(3) 0.025(3) 0.050(3) -0.005(2) 0.012(2) -0.015(2)
C4 0.066(4) 0.027(3) 0.051(3) -0.023(3) 0.023(3) -0.011(3)
C5 0.051(3) 0.024(3) 0.071(4) -0.011(3) 0.035(3) -0.004(3)
C6 0.032(3) 0.019(2) 0.055(3) -0.007(2) 0.017(2) 0.001(2)
C7 0.038(3) 0.017(2) 0.042(3) -0.005(2) 0.017(2) -0.005(2)
C8 0.059(3) 0.040(3) 0.032(3) 0.001(2) 0.015(2) -0.004(3)
C9 0.035(3) 0.042(3) 0.063(4) 0.008(3) 0.020(3) 0.002(2)
C10 0.034(3) 0.023(3) 0.104(5) -0.011(3) 0.032(3) 0.001(2)
C11 0.039(3) 0.074(5) 0.096(5) -0.006(4) 0.013(3) 0.003(3)
C12 0.046(4) 0.083(5) 0.142(7) 0.045(5) 0.055(4) 0.005(3)
C13 0.015(2) 0.017(2) 0.033(2) -0.0002(19) 0.0079(18) -0.0001(17)
C14 0.019(2) 0.018(2) 0.023(2) 0.0014(19) 0.0071(17) 0.0023(17)
C15 0.033(2) 0.024(3) 0.027(2) 0.000(2) 0.014(2) -0.003(2)
C16 0.019(2) 0.035(3) 0.041(3) 0.004(2) 0.014(2) -0.001(2)
C17 0.018(2) 0.029(3) 0.036(3) 0.001(2) 0.0034(19) 0.0033(19)
C18 0.019(2) 0.021(2) 0.030(2) 0.003(2) 0.0050(18) -0.0016(18)
C19 0.021(2) 0.038(3) 0.022(2) 0.004(2) 0.0091(18) -0.003(2)
C20 0.036(3) 0.052(3) 0.029(2) 0.001(3) 0.005(2) -0.003(2)
C21 0.039(3) 0.050(4) 0.037(3) 0.005(3) 0.002(2) 0.014(3)
C22 0.022(2) 0.031(3) 0.023(2) -0.004(2) -0.0015(18) 0.002(2)
C23 0.031(2) 0.044(3) 0.026(2) 0.001(2) 0.007(2) 0.004(2)
C24 0.030(3) 0.045(3) 0.042(3) -0.009(3) 0.004(2) -0.006(2)
C25 0.027(2) 0.012(2) 0.025(2) -0.0107(19) -0.0011(18) 0.0020(18)
C26 0.037(3) 0.021(2) 0.028(2) -0.002(2) 0.006(2) 0.001(2)
C27 0.051(3) 0.022(3) 0.040(3) 0.003(2) 0.006(2) 0.007(2)
C28 0.047(3) 0.030(3) 0.049(3) -0.011(3) 0.008(3) 0.017(2)
C29 0.041(3) 0.031(3) 0.037(3) -0.007(2) 0.016(2) 0.003(2)
C30 0.030(2) 0.027(3) 0.020(2) -0.010(2) 0.0019(19) -0.001(2)
C31 0.044(3) 0.022(3) 0.035(3) 0.003(2) 0.008(2) -0.001(2)
C32 0.067(3) 0.027(3) 0.035(3) -0.004(2) 0.006(3) -0.009(3)
C33 0.059(3) 0.035(3) 0.037(3) 0.010(3) 0.006(3) -0.011(3)
C34 0.037(3) 0.030(3) 0.027(2) -0.002(2) 0.012(2) 0.003(2)
C35 0.057(4) 0.053(4) 0.106(5) 0.013(4) 0.045(4) -0.007(3)
C36 0.114(5) 0.038(3) 0.034(3) -0.007(3) -0.007(3) 0.019(3)
C37 0.0090(19) 0.022(2) 0.035(2) 0.006(2) 0.0033(17) -0.0030(17)
C38 0.013(2) 0.032(3) 0.036(3) 0.005(2) -0.0007(19) 0.0004(19)
C39 0.027(2) 0.042(3) 0.035(3) 0.012(2) 0.010(2) -0.006(2)
C40 0.038(3) 0.028(3) 0.056(3) 0.014(3) 0.003(3) -0.012(2)
C41 0.038(3) 0.024(3) 0.046(3) -0.002(2) 0.005(2) -0.006(2)
C42 0.018(2) 0.025(3) 0.036(3) 0.001(2) 0.0022(19) -0.0031(19)
C43 0.021(2) 0.036(3) 0.026(2) 0.005(2) 0.0077(18) -0.002(2)
C44 0.031(3) 0.058(4) 0.029(3) 0.000(3) 0.005(2) -0.002(2)
C45 0.033(3) 0.057(4) 0.040(3) 0.010(3) 0.012(2) 0.006(3)
C46 0.035(3) 0.025(3) 0.037(3) 0.000(2) 0.008(2) -0.003(2)
C47 0.069(4) 0.045(4) 0.067(4) -0.002(3) 0.029(3) 0.015(3)
C48 0.052(3) 0.085(5) 0.034(3) -0.002(3) 0.005(3) -0.007(3)
C49 0.017(2) 0.023(2) 0.022(2) 0.007(2) -0.0058(17) 0.0016(18)
C50 0.025(2) 0.033(3) 0.032(2) 0.011(2) 0.005(2) 0.007(2)
C51 0.022(2) 0.047(3) 0.051(3) 0.008(3) 0.001(2) 0.010(2)
C52 0.030(3) 0.051(4) 0.050(3) 0.002(3) -0.009(2) -0.002(3)
C53 0.038(3) 0.042(3) 0.033(3) -0.006(2) -0.011(2) 0.001(2)
C54 0.027(2) 0.028(3) 0.020(2) 0.003(2) -0.0011(18) -0.001(2)
C55 0.023(2) 0.039(3) 0.033(3) 0.008(2) -0.001(2) 0.016(2)
C56 0.180(9) 0.216(12) 0.096(6) -0.073(7) 0.105(6) -0.118(9)
C57 0.374(16) 0.051(5) 0.073(5) -0.004(4) 0.090(8) 0.037(8)
C58 0.032(2) 0.036(3) 0.027(2) -0.005(2) 0.003(2) 0.001(2)
C59 0.109(6) 0.051(4) 0.184(8) 0.030(5) 0.108(6) 0.015(4)
C60 0.057(4) 0.053(4) 0.084(4) -0.036(4) 0.009(3) 0.009(3)
C61 0.028(2) 0.029(3) 0.017(2) -0.005(2) 0.0053(18) 0.006(2)
C62 0.036(3) 0.027(3) 0.023(2) -0.004(2) 0.007(2) 0.002(2)
C63 0.049(3) 0.027(3) 0.031(3) -0.012(2) 0.006(2) 0.002(2)
C64 0.037(3) 0.048(3) 0.037(3) -0.019(3) 0.008(2) 0.009(3)
C65 0.032(3) 0.049(3) 0.027(2) -0.004(2) 0.012(2) 0.006(2)
C66 0.027(2) 0.038(3) 0.016(2) -0.002(2) 0.0050(18) 0.002(2)
C67 0.036(3) 0.025(3) 0.035(3) -0.007(2) 0.009(2) -0.003(2)
C68 0.052(3) 0.040(3) 0.046(3) 0.004(3) 0.004(3) -0.012(3)
C69 0.038(3) 0.034(3) 0.049(3) -0.003(3) 0.009(2) -0.006(2)
C70 0.036(3) 0.033(3) 0.029(2) -0.003(2) 0.018(2) -0.008(2)
C71 0.046(3) 0.061(4) 0.044(3) -0.010(3) 0.021(2) -0.022(3)
C72 0.061(4) 0.037(3) 0.063(4) 0.001(3) 0.017(3) -0.003(3)
C73 0.023(2) 0.023(2) 0.015(2) 0.0066(19) -0.0027(17) 0.0038(19)
C74 0.024(2) 0.026(2) 0.015(2) 0.0016(19) 0.0001(17) -0.0014(19)
C75 0.022(2) 0.029(2) 0.017(2) 0.001(2) -0.0041(17) -0.004(2)
C76 0.018(2) 0.021(2) 0.018(2) 0.0035(18) -0.0020(17) 0.0021(18)
C77 0.022(2) 0.023(2) 0.019(2) 0.0078(19) 0.0000(17) 0.0056(19)
C78 0.035(3) 0.028(3) 0.030(2) 0.004(2) 0.001(2) -0.003(2)
C79 0.033(3) 0.027(3) 0.023(2) -0.002(2) 0.0093(19) -0.001(2)
C80 0.034(3) 0.031(3) 0.029(2) -0.007(2) 0.001(2) -0.003(2)
C81 0.019(2) 0.040(3) 0.040(3) 0.009(2) 0.002(2) -0.002(2)
C82 0.030(2) 0.033(3) 0.042(3) -0.001(2) -0.001(2) 0.010(2)
C83 0.028(2) 0.027(3) 0.030(2) 0.001(2) 0.001(2) -0.008(2)
C84 0.077(4) 0.056(4) 0.045(3) 0.016(3) -0.006(3) -0.034(3)
C85 0.130(6) 0.109(6) 0.070(5) 0.064(5) -0.050(5) -0.083(5)
C86 0.054(3) 0.036(3) 0.025(2) 0.016(2) -0.005(2) -0.011(3)
C87 0.65(2) 0.126(9) 0.114(10) -0.023(8) -0.154(13) -0.119(12)
C88 0.69(2) 0.068(7) 0.069(7) 0.029(5) -0.096(11) -0.023(11)
C89 0.70(3) 0.107(10) 0.153(12) 0.013(10) -0.091(15) -0.018(14)
C90 0.65(2) 0.094(9) 0.181(13) -0.043(9) -0.232(12) -0.025(12)
C91 0.78(3) 0.073(9) 0.215(15) 0.025(8) -0.292(15) -0.080(11)
C92 0.75(2) 0.090(8) 0.150(10) 0.050(8) -0.213(13) -0.204(12)
C93 0.79(3) 0.42(3) 0.25(2) -0.14(2) 0.13(3) -0.02(3)
C94 0.103(7) 0.203(11) 0.412(17) 0.241(10) -0.082(8) -0.104(6)
C95 0.133(8) 0.125(8) 0.394(14) 0.155(9) 0.015(9) -0.062(6)
C96 0.110(7) 0.174(11) 0.232(10) 0.152(8) 0.001(7) -0.044(7)
C97 0.154(9) 0.179(11) 0.163(9) 0.116(9) 0.000(7) -0.058(7)
C98 0.153(9) 0.252(11) 0.210(9) 0.150(9) -0.019(7) -0.141(8)
C99 0.210(11) 0.286(15) 0.263(11) 0.212(9) -0.075(9) -0.184(9)
C100 0.173(14) 0.45(3) 0.64(3) 0.31(3) -0.107(16) -0.086(12)

loop_
_atom_type_symbol
_atom_type_description
_atom_type_scat_dispersion_real
_atom_type_scat_dispersion_imag
_atom_type_scat_source
C C 0.0033 0.0016 'International Tables Vol C Tables 4.2.6.8 and 6.1.1.4'
H H 0.0000 0.0000 'International Tables Vol C Tables 4.2.6.8 and 6.1.1.4'
O O 0.0106 0.0060 'International Tables Vol C Tables 4.2.6.8 and 6.1.1.4'
P P 0.1023 0.0942 'International Tables Vol C Tables 4.2.6.8 and 6.1.1.4'
Cl Cl 0.1484 0.1585 'International Tables Vol C Tables 4.2.6.8 and 6.1.1.4'
Ti Ti 0.2776 0.4457 'International Tables Vol C Tables 4.2.6.8 and 6.1.1.4'

loop_
_geom_angle_atom_site_label_1
_geom_angle_atom_site_label_2
_geom_angle_atom_site_label_3
_geom_angle
_geom_angle_site_symmetry_1
_geom_angle_site_symmetry_3
_geom_angle_publ_flag
O2 Ti1 O9 140.43(11) . . ?
O2 Ti1 O14 85.88(11) . . ?
O9 Ti1 O14 83.15(11) . . ?
O2 Ti1 O6 83.97(11) . . ?
O9 Ti1 O6 84.54(11) . . ?
O14 Ti1 O6 146.39(10) . . ?
O2 Ti1 C74 127.26(14) . . ?
O9 Ti1 C74 89.30(13) . . ?
O14 Ti1 C74 125.26(12) . . ?
O6 Ti1 C74 85.63(12) . . ?
O2 Ti1 C75 134.05(13) . . ?
O9 Ti1 C75 83.98(13) . . ?
O14 Ti1 C75 90.17(13) . . ?
O6 Ti1 C75 119.45(13) . . ?
C74 Ti1 C75 35.09(14) . . ?
O2 Ti1 C73 92.38(13) . . ?
O9 Ti1 C73 122.68(13) . . ?
O14 Ti1 C73 132.06(12) . . ?
O6 Ti1 C73 80.40(12) . . ?
C74 Ti1 C73 34.89(14) . . ?
C75 Ti1 C73 58.01(14) . . ?
O2 Ti1 C76 101.14(13) . . ?
O9 Ti1 C76 112.68(13) . . ?
O14 Ti1 C76 75.87(12) . . ?
O6 Ti1 C76 137.58(12) . . ?
C74 Ti1 C76 57.58(14) . . ?
C75 Ti1 C76 34.38(14) . . ?
C73 Ti1 C76 57.47(13) . . ?
O2 Ti1 C77 78.08(13) . . ?
O9 Ti1 C77 141.19(13) . . ?
O14 Ti1 C77 98.90(12) . . ?
O6 Ti1 C77 110.13(13) . . ?
C74 Ti1 C77 57.76(14) . . ?
C75 Ti1 C77 57.36(15) . . ?
C73 Ti1 C77 34.87(13) . . ?
C76 Ti1 C77 34.09(13) . . ?
O1 Ti2 O5 89.86(11) . . ?
O1 Ti2 O22 89.89(11) . . ?
O5 Ti2 O22 172.57(11) . . ?
O1 Ti2 O17 174.21(11) . . ?
O5 Ti2 O17 89.46(11) . . ?
O22 Ti2 O17 90.04(11) . . ?
O1 Ti2 O25 86.97(11) . . ?
O5 Ti2 O25 88.38(11) . . ?
O22 Ti2 O25 84.20(11) . . ?
O17 Ti2 O25 87.26(10) . . ?
O1 Ti2 Cl1 93.01(9) . . ?
O5 Ti2 Cl1 97.15(8) . . ?
O22 Ti2 Cl1 90.27(8) . . ?
O17 Ti2 Cl1 92.78(8) . . ?
O25 Ti2 Cl1 174.47(9) . . ?
O25 Ti3 O18 94.59(11) . . ?
O25 Ti3 O10 95.93(12) . . ?
O18 Ti3 O10 91.43(11) . . ?
O25 Ti3 O13 100.51(11) . . ?
O18 Ti3 O13 164.74(12) . . ?
O10 Ti3 O13 89.15(11) . . ?
O25 Ti3 O21 92.76(12) . . ?
O18 Ti3 O21 89.72(11) . . ?
O10 Ti3 O21 171.11(11) . . ?
O13 Ti3 O21 87.43(11) . . ?
O25 Ti3 O26 174.17(11) . . ?
O18 Ti3 O26 81.30(11) . . ?
O10 Ti3 O26 88.34(11) . . ?
O13 Ti3 O26 83.48(10) . . ?
O21 Ti3 O26 83.12(11) . . ?
O2 P1 O3 110.60(15) . . ?
O2 P1 O1 112.81(15) . . ?
O3 P1 O1 112.23(15) . . ?
O2 P1 O4 103.00(15) . . ?
O3 P1 O4 110.94(16) . . ?
O1 P1 O4 106.81(15) . . ?
O6 P2 O5 111.98(15) . . ?
O6 P2 O7 113.07(16) . . ?
O5 P2 O7 110.57(17) . . ?
O6 P2 O8 107.28(15) . . ?
O5 P2 O8 109.26(15) . . ?
O7 P2 O8 104.29(17) . . ?
O6 P2 H7W 105.0(15) . . ?
O5 P2 H7W 98.1(16) . . ?
O7 P2 H7W 20.8(15) . . ?
O8 P2 H7W 124.9(16) . . ?
O11 P3 O9 111.49(16) . . ?
O11 P3 O10 113.59(14) . . ?
O9 P3 O10 111.75(15) . . ?
O11 P3 O12 108.74(15) . . ?
O9 P3 O12 104.58(14) . . ?
O10 P3 O12 106.11(15) . . ?
O14 P4 O13 113.11(15) . . ?
O14 P4 O15 111.94(17) . . ?
O13 P4 O15 113.03(16) . . ?
O14 P4 O16 108.01(15) . . ?
O13 P4 O16 109.13(15) . . ?
O15 P4 O16 100.74(16) . . ?
O18 P5 O17 112.81(15) . . ?
O18 P5 O19 110.97(17) . . ?
O17 P5 O19 111.25(17) . . ?
O18 P5 O20 104.56(15) . . ?
O17 P5 O20 111.37(15) . . ?
O19 P5 O20 105.44(16) . . ?
O18 P5 H19W 93.3(15) . . ?
O17 P5 H19W 109.6(16) . . ?
O19 P5 H19W 21.6(15) . . ?
O20 P5 H19W 123.5(16) . . ?
O21 P6 O22 112.29(16) . . ?
O21 P6 O23 112.51(16) . . ?
O22 P6 O23 111.07(17) . . ?
O21 P6 O24 107.26(16) . . ?
O22 P6 O24 108.29(15) . . ?
O23 P6 O24 104.99(16) . . ?
P1 O1 Ti2 144.82(17) . . ?
P1 O2 Ti1 151.18(17) . . ?
C1 O4 P1 122.2(2) . . ?
P2 O5 Ti2 150.35(16) . . ?
P2 O6 Ti1 145.90(17) . . ?
P2 O7 H7W 107(4) . . ?
C13 O8 P2 124.9(2) . . ?
P3 O9 Ti1 147.69(17) . . ?
P3 O10 Ti3 133.85(16) . . ?
C25 O12 P3 124.1(2) . . ?
P4 O13 Ti3 135.38(17) . . ?
P4 O14 Ti1 148.54(17) . . ?
P4 O15 H15W 113(3) . . ?
C37 O16 P4 127.7(2) . . ?
P5 O17 Ti2 136.42(15) . . ?
P5 O18 Ti3 130.86(17) . . ?
P5 O19 H19W 109(4) . . ?
C49 O20 P5 128.5(3) . . ?
P6 O21 Ti3 127.63(17) . . ?
P6 O22 Ti2 140.17(17) . . ?
P6 O23 H23W 108(3) . . ?
C61 O24 P6 127.2(2) . . ?
Ti3 O25 Ti2 139.16(14) . . ?
C86 O26 C83 109.0(3) . . ?
C86 O26 Ti3 125.4(2) . . ?
C83 O26 Ti3 125.5(2) . . ?
C6 C1 C2 124.6(4) . . ?
C6 C1 O4 118.6(4) . . ?
C2 C1 O4 116.7(4) . . ?
C3 C2 C1 115.7(4) . . ?
C3 C2 C7 122.1(4) . . ?
C1 C2 C7 122.1(4) . . ?
C4 C3 C2 120.9(4) . . ?
C4 C3 H3 119.6 . . ?
C2 C3 H3 119.6 . . ?
C5 C4 C3 120.6(5) . . ?
C5 C4 H4 119.7 . . ?
C3 C4 H4 119.7 . . ?
C4 C5 C6 121.0(5) . . ?
C4 C5 H5 119.5 . . ?
C6 C5 H5 119.5 . . ?
C1 C6 C5 116.9(4) . . ?
C1 C6 C10 122.7(4) . . ?
C5 C6 C10 120.2(4) . . ?
C2 C7 C8 109.3(4) . . ?
C2 C7 C9 113.9(4) . . ?
C8 C7 C9 109.9(4) . . ?
C2 C7 H7 107.8 . . ?
C8 C7 H7 107.8 . . ?
C9 C7 H7 107.8 . . ?
C7 C8 H8A 109.5 . . ?
C7 C8 H8B 109.5 . . ?
H8A C8 H8B 109.5 . . ?
C7 C8 H8C 109.5 . . ?
H8A C8 H8C 109.5 . . ?
H8B C8 H8C 109.5 . . ?
C7 C9 H9A 109.5 . . ?
C7 C9 H9B 109.5 . . ?
H9A C9 H9B 109.5 . . ?
C7 C9 H9C 109.5 . . ?
H9A C9 H9C 109.5 . . ?
H9B C9 H9C 109.5 . . ?
C11 C10 C12 111.9(5) . . ?
C11 C10 C6 110.0(4) . . ?
C12 C10 C6 111.4(5) . . ?
C11 C10 H10 107.8 . . ?
C12 C10 H10 107.8 . . ?
C6 C10 H10 107.8 . . ?
C10 C11 H11A 109.5 . . ?
C10 C11 H11B 109.5 . . ?
H11A C11 H11B 109.5 . . ?
C10 C11 H11C 109.5 . . ?
H11A C11 H11C 109.5 . . ?
H11B C11 H11C 109.5 . . ?
C10 C12 H12A 109.5 . . ?
C10 C12 H12B 109.5 . . ?
H12A C12 H12B 109.5 . . ?
C10 C12 H12C 109.5 . . ?
H12A C12 H12C 109.5 . . ?
H12B C12 H12C 109.5 . . ?
C18 C13 C14 123.3(4) . . ?
C18 C13 O8 119.8(4) . . ?
C14 C13 O8 116.7(3) . . ?
C15 C14 C13 117.5(4) . . ?
C15 C14 C19 120.3(4) . . ?
C13 C14 C19 122.1(3) . . ?
C14 C15 C16 121.6(4) . . ?
C14 C15 H15 119.2 . . ?
C16 C15 H15 119.2 . . ?
C17 C16 C15 118.6(4) . . ?
C17 C16 H16 120.7 . . ?
C15 C16 H16 120.7 . . ?
C16 C17 C18 123.3(4) . . ?
C16 C17 H17 118.3 . . ?
C18 C17 H17 118.3 . . ?
C13 C18 C17 115.5(4) . . ?
C13 C18 C22 123.7(4) . . ?
C17 C18 C22 120.7(4) . . ?
C20 C19 C21 110.5(4) . . ?
C20 C19 C14 113.1(3) . . ?
C21 C19 C14 110.4(4) . . ?
C20 C19 H19 107.5 . . ?
C21 C19 H19 107.5 . . ?
C14 C19 H19 107.5 . . ?
C19 C20 H20A 109.5 . . ?
C19 C20 H20B 109.5 . . ?
H20A C20 H20B 109.5 . . ?
C19 C20 H20C 109.5 . . ?
H20A C20 H20C 109.5 . . ?
H20B C20 H20C 109.5 . . ?
C19 C21 H21A 109.5 . . ?
C19 C21 H21B 109.5 . . ?
H21A C21 H21B 109.5 . . ?
C19 C21 H21C 109.5 . . ?
H21A C21 H21C 109.5 . . ?
H21B C21 H21C 109.5 . . ?
C18 C22 C24 111.8(4) . . ?
C18 C22 C23 111.1(4) . . ?
C24 C22 C23 110.1(3) . . ?
C18 C22 H22 107.9 . . ?
C24 C22 H22 107.9 . . ?
C23 C22 H22 107.9 . . ?
C22 C23 H23A 109.5 . . ?
C22 C23 H23B 109.5 . . ?
H23A C23 H23B 109.5 . . ?
C22 C23 H23C 109.5 . . ?
H23A C23 H23C 109.5 . . ?
H23B C23 H23C 109.5 . . ?
C22 C24 H24A 109.5 . . ?
C22 C24 H24B 109.5 . . ?
H24A C24 H24B 109.5 . . ?
C22 C24 H24C 109.5 . . ?
H24A C24 H24C 109.5 . . ?
H24B C24 H24C 109.5 . . ?
C26 C25 C30 122.6(4) . . ?
C26 C25 O12 118.4(4) . . ?
C30 C25 O12 118.9(4) . . ?
C25 C26 C27 117.3(4) . . ?
C25 C26 C31 121.6(4) . . ?
C27 C26 C31 120.9(4) . . ?
C28 C27 C26 120.8(5) . . ?
C28 C27 H27 119.6 . . ?
C26 C27 H27 119.6 . . ?
C27 C28 C29 120.6(5) . . ?
C27 C28 H28 119.7 . . ?
C29 C28 H28 119.7 . . ?
C28 C29 C30 121.3(5) . . ?
C28 C29 H29 119.4 . . ?
C30 C29 H29 119.4 . . ?
C29 C30 C25 117.4(4) . . ?
C29 C30 C34 120.6(4) . . ?
C25 C30 C34 122.0(4) . . ?
C26 C31 C33 113.0(4) . . ?
C26 C31 C32 108.8(4) . . ?
C33 C31 C32 110.9(4) . . ?
C26 C31 H31 108.0 . . ?
C33 C31 H31 108.0 . . ?
C32 C31 H31 108.0 . . ?
C31 C32 H32A 109.5 . . ?
C31 C32 H32B 109.5 . . ?
H32A C32 H32B 109.5 . . ?
C31 C32 H32C 109.5 . . ?
H32A C32 H32C 109.5 . . ?
H32B C32 H32C 109.5 . . ?
C31 C33 H33A 109.5 . . ?
C31 C33 H33B 109.5 . . ?
H33A C33 H33B 109.5 . . ?
C31 C33 H33C 109.5 . . ?
H33A C33 H33C 109.5 . . ?
H33B C33 H33C 109.5 . . ?
C30 C34 C36 110.8(4) . . ?
C30 C34 C35 111.3(4) . . ?
C36 C34 C35 111.9(5) . . ?
C30 C34 H34 107.6 . . ?
C36 C34 H34 107.6 . . ?
C35 C34 H34 107.6 . . ?
C34 C35 H35A 109.5 . . ?
C34 C35 H35B 109.5 . . ?
H35A C35 H35B 109.5 . . ?
C34 C35 H35C 109.5 . . ?
H35A C35 H35C 109.5 . . ?
H35B C35 H35C 109.5 . . ?
C34 C36 H36A 109.5 . . ?
C34 C36 H36B 109.5 . . ?
H36A C36 H36B 109.5 . . ?
C34 C36 H36C 109.5 . . ?
H36A C36 H36C 109.5 . . ?
H36B C36 H36C 109.5 . . ?
C42 C37 C38 123.5(4) . . ?
C42 C37 O16 116.9(4) . . ?
C38 C37 O16 119.5(4) . . ?
C39 C38 C37 116.6(4) . . ?
C39 C38 C43 119.7(4) . . ?
C37 C38 C43 123.6(4) . . ?
C40 C39 C38 120.9(4) . . ?
C40 C39 H39 119.5 . . ?
C38 C39 H39 119.5 . . ?
C41 C40 C39 120.8(5) . . ?
C41 C40 H40 119.6 . . ?
C39 C40 H40 119.6 . . ?
C40 C41 C42 120.9(5) . . ?
C40 C41 H41 119.6 . . ?
C42 C41 H41 119.6 . . ?
C37 C42 C41 117.3(4) . . ?
C37 C42 C46 122.2(4) . . ?
C41 C42 C46 120.5(4) . . ?
C45 C43 C38 112.5(4) . . ?
C45 C43 C44 108.7(4) . . ?
C38 C43 C44 110.5(4) . . ?
C45 C43 H43 108.3 . . ?
C38 C43 H43 108.3 . . ?
C44 C43 H43 108.3 . . ?
C43 C44 H44A 109.5 . . ?
C43 C44 H44B 109.5 . . ?
H44A C44 H44B 109.5 . . ?
C43 C44 H44C 109.5 . . ?
H44A C44 H44C 109.5 . . ?
H44B C44 H44C 109.5 . . ?
C43 C45 H45A 109.5 . . ?
C43 C45 H45B 109.5 . . ?
H45A C45 H45B 109.5 . . ?
C43 C45 H45C 109.5 . . ?
H45A C45 H45C 109.5 . . ?
H45B C45 H45C 109.5 . . ?
C48 C46 C42 110.2(4) . . ?
C48 C46 C47 110.9(4) . . ?
C42 C46 C47 112.9(4) . . ?
C48 C46 H46 107.6 . . ?
C42 C46 H46 107.6 . . ?
C47 C46 H46 107.6 . . ?
C46 C47 H47A 109.5 . . ?
C46 C47 H47B 109.5 . . ?
H47A C47 H47B 109.5 . . ?
C46 C47 H47C 109.5 . . ?
H47A C47 H47C 109.5 . . ?
H47B C47 H47C 109.5 . . ?
C46 C48 H48A 109.5 . . ?
C46 C48 H48B 109.5 . . ?
H48A C48 H48B 109.5 . . ?
C46 C48 H48C 109.5 . . ?
H48A C48 H48C 109.5 . . ?
H48B C48 H48C 109.5 . . ?
C50 C49 C54 124.4(4) . . ?
C50 C49 O20 118.5(4) . . ?
C54 C49 O20 116.7(3) . . ?
C49 C50 C51 116.1(4) . . ?
C49 C50 C55 123.1(4) . . ?
C51 C50 C55 120.8(4) . . ?
C50 C51 C52 121.8(4) . . ?
C50 C51 H51 119.1 . . ?
C52 C51 H51 119.1 . . ?
C53 C52 C51 119.6(4) . . ?
C53 C52 H52 120.2 . . ?
C51 C52 H52 120.2 . . ?
C52 C53 C54 121.6(5) . . ?
C52 C53 H53 119.2 . . ?
C54 C53 H53 119.2 . . ?
C53 C54 C49 116.3(4) . . ?
C53 C54 C58 121.6(4) . . ?
C49 C54 C58 122.1(3) . . ?
C56 C55 C57 110.4(7) . . ?
C56 C55 C50 112.0(5) . . ?
C57 C55 C50 111.1(4) . . ?
C56 C55 H55 107.7 . . ?
C57 C55 H55 107.7 . . ?
C50 C55 H55 107.7 . . ?
C55 C56 H56A 109.5 . . ?
C55 C56 H56B 109.5 . . ?
H56A C56 H56B 109.5 . . ?
C55 C56 H56C 109.5 . . ?
H56A C56 H56C 109.5 . . ?
H56B C56 H56C 109.5 . . ?
C55 C57 H57A 109.5 . . ?
C55 C57 H57B 109.5 . . ?
H57A C57 H57B 109.5 . . ?
C55 C57 H57C 109.5 . . ?
H57A C57 H57C 109.5 . . ?
H57B C57 H57C 109.5 . . ?
C60 C58 C59 111.5(5) . . ?
C60 C58 C54 114.0(4) . . ?
C59 C58 C54 109.4(4) . . ?
C60 C58 H58 107.2 . . ?
C59 C58 H58 107.2 . . ?
C54 C58 H58 107.2 . . ?
C58 C59 H59A 109.5 . . ?
C58 C59 H59B 109.5 . . ?
H59A C59 H59B 109.5 . . ?
C58 C59 H59C 109.5 . . ?
H59A C59 H59C 109.5 . . ?
H59B C59 H59C 109.5 . . ?
C58 C60 H60A 109.5 . . ?
C58 C60 H60B 109.5 . . ?
H60A C60 H60B 109.5 . . ?
C58 C60 H60C 109.5 . . ?
H60A C60 H60C 109.5 . . ?
H60B C60 H60C 109.5 . . ?
C62 C61 C66 124.1(4) . . ?
C62 C61 O24 120.2(4) . . ?
C66 C61 O24 115.6(4) . . ?
C61 C62 C63 115.8(4) . . ?
C61 C62 C67 123.6(4) . . ?
C63 C62 C67 120.6(4) . . ?
C64 C63 C62 122.5(5) . . ?
C64 C63 H63 118.7 . . ?
C62 C63 H63 118.7 . . ?
C63 C64 C65 119.4(4) . . ?
C63 C64 H64 120.3 . . ?
C65 C64 H64 120.3 . . ?
C66 C65 C64 121.4(5) . . ?
C66 C65 H65 119.3 . . ?
C64 C65 H65 119.3 . . ?
C65 C66 C61 116.7(4) . . ?
C65 C66 C70 122.1(4) . . ?
C61 C66 C70 121.1(4) . . ?
C62 C67 C68 110.7(4) . . ?
C62 C67 C69 112.1(4) . . ?
C68 C67 C69 110.9(4) . . ?
C62 C67 H67 107.6 . . ?
C68 C67 H67 107.6 . . ?
C69 C67 H67 107.6 . . ?
C67 C68 H68A 109.5 . . ?
C67 C68 H68B 109.5 . . ?
H68A C68 H68B 109.5 . . ?
C67 C68 H68C 109.5 . . ?
H68A C68 H68C 109.5 . . ?
H68B C68 H68C 109.5 . . ?
C67 C69 H69A 109.5 . . ?
C67 C69 H69B 109.5 . . ?
H69A C69 H69B 109.5 . . ?
C67 C69 H69C 109.5 . . ?
H69A C69 H69C 109.5 . . ?
H69B C69 H69C 109.5 . . ?
C66 C70 C71 113.4(4) . . ?
C66 C70 C72 111.1(4) . . ?
C71 C70 C72 110.3(4) . . ?
C66 C70 H70 107.2 . . ?
C71 C70 H70 107.2 . . ?
C72 C70 H70 107.2 . . ?
C70 C71 H71A 109.5 . . ?
C70 C71 H71B 109.5 . . ?
H71A C71 H71B 109.5 . . ?
C70 C71 H71C 109.5 . . ?
H71A C71 H71C 109.5 . . ?
H71B C71 H71C 109.5 . . ?
C70 C72 H72A 109.5 . . ?
C70 C72 H72B 109.5 . . ?
H72A C72 H72B 109.5 . . ?
C70 C72 H72C 109.5 . . ?
H72A C72 H72C 109.5 . . ?
H72B C72 H72C 109.5 . . ?
C74 C73 C77 107.7(4) . . ?
C74 C73 C78 126.4(4) . . ?
C77 C73 C78 125.9(4) . . ?
C74 C73 Ti1 71.9(2) . . ?
C77 C73 Ti1 73.9(2) . . ?
C78 C73 Ti1 122.0(3) . . ?
C73 C74 C75 108.0(4) . . ?
C73 C74 C79 126.0(4) . . ?
C75 C74 C79 126.0(4) . . ?
C73 C74 Ti1 73.2(2) . . ?
C75 C74 Ti1 72.9(2) . . ?
C79 C74 Ti1 121.4(3) . . ?
C76 C75 C74 108.0(4) . . ?
C76 C75 C80 125.9(4) . . ?
C74 C75 C80 126.0(4) . . ?
C76 C75 Ti1 74.3(2) . . ?
C74 C75 Ti1 72.0(2) . . ?
C80 C75 Ti1 121.8(3) . . ?
C77 C76 C75 108.6(4) . . ?
C77 C76 C81 124.7(4) . . ?
C75 C76 C81 126.6(4) . . ?
C77 C76 Ti1 73.0(2) . . ?
C75 C76 Ti1 71.3(2) . . ?
C81 C76 Ti1 124.4(3) . . ?
C76 C77 C73 107.8(4) . . ?
C76 C77 C82 126.4(4) . . ?
C73 C77 C82 125.7(4) . . ?
C76 C77 Ti1 72.9(2) . . ?
C73 C77 Ti1 71.3(2) . . ?
C82 C77 Ti1 124.2(3) . . ?
C73 C78 H78A 109.5 . . ?
C73 C78 H78B 109.5 . . ?
H78A C78 H78B 109.5 . . ?
C73 C78 H78C 109.5 . . ?
H78A C78 H78C 109.5 . . ?
H78B C78 H78C 109.5 . . ?
C74 C79 H79A 109.5 . . ?
C74 C79 H79B 109.5 . . ?
H79A C79 H79B 109.5 . . ?
C74 C79 H79C 109.5 . . ?
H79A C79 H79C 109.5 . . ?
H79B C79 H79C 109.5 . . ?
C75 C80 H80A 109.5 . . ?
C75 C80 H80B 109.5 . . ?
H80A C80 H80B 109.5 . . ?
C75 C80 H80C 109.5 . . ?
H80A C80 H80C 109.5 . . ?
H80B C80 H80C 109.5 . . ?
C76 C81 H81A 109.5 . . ?
C76 C81 H81B 109.5 . . ?
H81A C81 H81B 109.5 . . ?
C76 C81 H81C 109.5 . . ?
H81A C81 H81C 109.5 . . ?
H81B C81 H81C 109.5 . . ?
C77 C82 H82A 109.5 . . ?
C77 C82 H82B 109.5 . . ?
H82A C82 H82B 109.5 . . ?
C77 C82 H82C 109.5 . . ?
H82A C82 H82C 109.5 . . ?
H82B C82 H82C 109.5 . . ?
O26 C83 C84 106.1(3) . . ?
O26 C83 H83A 110.5 . . ?
C84 C83 H83A 110.5 . . ?
O26 C83 H83B 110.5 . . ?
C84 C83 H83B 110.5 . . ?
H83A C83 H83B 108.7 . . ?
C85 C84 C83 108.6(5) . . ?
C85 C84 H84A 110.0 . . ?
C83 C84 H84A 110.0 . . ?
C85 C84 H84B 110.0 . . ?
C83 C84 H84B 110.0 . . ?
H84A C84 H84B 108.4 . . ?
C84 C85 C86 110.4(5) . . ?
C84 C85 H85A 109.6 . . ?
C86 C85 H85A 109.6 . . ?
C84 C85 H85B 109.6 . . ?
C86 C85 H85B 109.6 . . ?
H85A C85 H85B 108.1 . . ?
O26 C86 C85 105.8(4) . . ?
O26 C86 H86A 110.6 . . ?
C85 C86 H86A 110.6 . . ?
O26 C86 H86B 110.6 . . ?
C85 C86 H86B 110.6 . . ?
H86A C86 H86B 108.7 . . ?
C88 C87 C92 120.0 . . ?
C88 C87 C93 124.4(13) . . ?
C92 C87 C93 114.0(13) . . ?
C87 C88 C89 120.0 . . ?
C87 C88 H88 120.0 . . ?
C89 C88 H88 120.0 . . ?
C90 C89 C88 120.0 . . ?
C90 C89 H89 120.0 . . ?
C88 C89 H89 120.0 . . ?
C89 C90 C91 120.0 . . ?
C89 C90 H90 120.0 . . ?
C91 C90 H90 120.0 . . ?
C92 C91 C90 120.0 . . ?
C92 C91 H91 120.0 . . ?
C90 C91 H91 120.0 . . ?
C91 C92 C87 120.0 . . ?
C91 C92 H92 120.0 . . ?
C87 C92 H92 120.0 . . ?
C87 C93 H93A 109.5 . . ?
C87 C93 H93B 109.5 . . ?
H93A C93 H93B 109.5 . . ?
C87 C93 H93C 109.5 . . ?
H93A C93 H93C 109.5 . . ?
H93B C93 H93C 109.5 . . ?
C95 C94 C99 120.0 . . ?
C95 C94 C100 130.9(9) . . ?
C99 C94 C100 108.8(9) . . ?
C96 C95 C94 120.0 . . ?
C96 C95 H95 120.0 . . ?
C94 C95 H95 120.0 . . ?
C95 C96 C97 120.0 . . ?
C95 C96 H96 120.0 . . ?
C97 C96 H96 120.0 . . ?
C98 C97 C96 120.0 . . ?
C98 C97 H97 120.0 . . ?
C96 C97 H97 120.0 . . ?
C97 C98 C99 120.0 . . ?
C97 C98 H98 120.0 . . ?
C99 C98 H98 120.0 . . ?
C98 C99 C94 120.0 . . ?
C98 C99 H99 120.0 . . ?
C94 C99 H99 120.0 . . ?
C94 C100 H10A 109.5 . . ?
C94 C100 H10B 109.5 . . ?
H10A C100 H10B 109.5 . . ?
C94 C100 H10C 109.5 . . ?
H10A C100 H10C 109.5 . . ?
H10B C100 H10C 109.5 . . ?

loop_
_geom_bond_atom_site_label_1
_geom_bond_atom_site_label_2
_geom_bond_distance
_geom_bond_site_symmetry_2
_geom_bond_publ_flag
Ti1 O2 1.933(3) . ?
Ti1 O9 1.958(3) . ?
Ti1 O14 2.002(3) . ?
Ti1 O6 2.026(3) . ?
Ti1 C74 2.360(4) . ?
Ti1 C75 2.371(4) . ?
Ti1 C73 2.377(4) . ?
Ti1 C76 2.409(4) . ?
Ti1 C77 2.410(4) . ?
Ti2 O1 1.918(3) . ?
Ti2 O5 1.923(3) . ?
Ti2 O22 1.937(3) . ?
Ti2 O17 1.967(3) . ?
Ti2 O25 2.019(3) . ?
Ti2 Cl1 2.2517(12) . ?
Ti3 O25 1.716(3) . ?
Ti3 O18 1.957(2) . ?
Ti3 O10 1.976(3) . ?
Ti3 O13 1.989(3) . ?
Ti3 O21 2.021(3) . ?
Ti3 O26 2.191(3) . ?
P1 O2 1.513(3) . ?
P1 O3 1.514(3) . ?
P1 O1 1.522(3) . ?
P1 O4 1.582(3) . ?
P2 O6 1.506(3) . ?
P2 O5 1.524(3) . ?
P2 O7 1.545(3) . ?
P2 O8 1.572(3) . ?
P2 H7W 1.87(5) . ?
P3 O11 1.510(3) . ?
P3 O9 1.523(3) . ?
P3 O10 1.527(3) . ?
P3 O12 1.585(3) . ?
P4 O14 1.507(3) . ?
P4 O13 1.510(3) . ?
P4 O15 1.545(3) . ?
P4 O16 1.586(3) . ?
P5 O18 1.517(3) . ?
P5 O17 1.521(3) . ?
P5 O19 1.536(3) . ?
P5 O20 1.563(3) . ?
P5 H19W 1.91(5) . ?
P6 O21 1.510(3) . ?
P6 O22 1.514(3) . ?
P6 O23 1.547(3) . ?
P6 O24 1.570(3) . ?
O4 C1 1.430(5) . ?
O7 H7W 0.69(5) . ?
O8 C13 1.430(4) . ?
O12 C25 1.413(5) . ?
O15 H15W 0.81(5) . ?
O16 C37 1.411(5) . ?
O19 H19W 0.74(5) . ?
O20 C49 1.429(4) . ?
O23 H23W 0.79(4) . ?
O24 C61 1.413(5) . ?
O26 C86 1.450(5) . ?
O26 C83 1.456(5) . ?
C1 C6 1.375(6) . ?
C1 C2 1.400(6) . ?
C2 C3 1.395(6) . ?
C2 C7 1.521(6) . ?
C3 C4 1.385(7) . ?
C3 H3 0.9500 . ?
C4 C5 1.373(7) . ?
C4 H4 0.9500 . ?
C5 C6 1.384(6) . ?
C5 H5 0.9500 . ?
C6 C10 1.532(6) . ?
C7 C8 1.525(6) . ?
C7 C9 1.532(6) . ?
C7 H7 1.0000 . ?
C8 H8A 0.9800 . ?
C8 H8B 0.9800 . ?
C8 H8C 0.9800 . ?
C9 H9A 0.9800 . ?
C9 H9B 0.9800 . ?
C9 H9C 0.9800 . ?
C10 C11 1.507(8) . ?
C10 C12 1.513(8) . ?
C10 H10 1.0000 . ?
C11 H11A 0.9800 . ?
C11 H11B 0.9800 . ?
C11 H11C 0.9800 . ?
C12 H12A 0.9800 . ?
C12 H12B 0.9800 . ?
C12 H12C 0.9800 . ?
C13 C18 1.398(5) . ?
C13 C14 1.402(6) . ?
C14 C15 1.383(5) . ?
C14 C19 1.526(5) . ?
C15 C16 1.392(6) . ?
C15 H15 0.9500 . ?
C16 C17 1.374(6) . ?
C16 H16 0.9500 . ?
C17 C18 1.402(6) . ?
C17 H17 0.9500 . ?
C18 C22 1.517(6) . ?
C19 C20 1.518(6) . ?
C19 C21 1.523(6) . ?
C19 H19 1.0000 . ?
C20 H20A 0.9800 . ?
C20 H20B 0.9800 . ?
C20 H20C 0.9800 . ?
C21 H21A 0.9800 . ?
C21 H21B 0.9800 . ?
C21 H21C 0.9800 . ?
C22 C24 1.519(6) . ?
C22 C23 1.522(6) . ?
C22 H22 1.0000 . ?
C23 H23A 0.9800 . ?
C23 H23B 0.9800 . ?
C23 H23C 0.9800 . ?
C24 H24A 0.9800 . ?
C24 H24B 0.9800 . ?
C24 H24C 0.9800 . ?
C25 C26 1.393(6) . ?
C25 C30 1.401(6) . ?
C26 C27 1.405(6) . ?
C26 C31 1.522(6) . ?
C27 C28 1.372(7) . ?
C27 H27 0.9500 . ?
C28 C29 1.376(7) . ?
C28 H28 0.9500 . ?
C29 C30 1.388(6) . ?
C29 H29 0.9500 . ?
C30 C34 1.509(6) . ?
C31 C33 1.530(6) . ?
C31 C32 1.536(6) . ?
C31 H31 1.0000 . ?
C32 H32A 0.9800 . ?
C32 H32B 0.9800 . ?
C32 H32C 0.9800 . ?
C33 H33A 0.9800 . ?
C33 H33B 0.9800 . ?
C33 H33C 0.9800 . ?
C34 C36 1.520(6) . ?
C34 C35 1.544(7) . ?
C34 H34 1.0000 . ?
C35 H35A 0.9800 . ?
C35 H35B 0.9800 . ?
C35 H35C 0.9800 . ?
C36 H36A 0.9800 . ?
C36 H36B 0.9800 . ?
C36 H36C 0.9800 . ?
C37 C42 1.385(6) . ?
C37 C38 1.406(6) . ?
C38 C39 1.390(6) . ?
C38 C43 1.518(6) . ?
C39 C40 1.381(7) . ?
C39 H39 0.9500 . ?
C40 C41 1.373(7) . ?
C40 H40 0.9500 . ?
C41 C42 1.392(6) . ?
C41 H41 0.9500 . ?
C42 C46 1.518(6) . ?
C43 C45 1.516(6) . ?
C43 C44 1.546(6) . ?
C43 H43 1.0000 . ?
C44 H44A 0.9800 . ?
C44 H44B 0.9800 . ?
C44 H44C 0.9800 . ?
C45 H45A 0.9800 . ?
C45 H45B 0.9800 . ?
C45 H45C 0.9800 . ?
C46 C48 1.507(6) . ?
C46 C47 1.531(7) . ?
C46 H46 1.0000 . ?
C47 H47A 0.9800 . ?
C47 H47B 0.9800 . ?
C47 H47C 0.9800 . ?
C48 H48A 0.9800 . ?
C48 H48B 0.9800 . ?
C48 H48C 0.9800 . ?
C49 C50 1.384(6) . ?
C49 C54 1.397(6) . ?
C50 C51 1.388(6) . ?
C50 C55 1.520(6) . ?
C51 C52 1.390(7) . ?
C51 H51 0.9500 . ?
C52 C53 1.369(7) . ?
C52 H52 0.9500 . ?
C53 C54 1.393(6) . ?
C53 H53 0.9500 . ?
C54 C58 1.518(6) . ?
C55 C56 1.463(8) . ?
C55 C57 1.464(8) . ?
C55 H55 1.0000 . ?
C56 H56A 0.9800 . ?
C56 H56B 0.9800 . ?
C56 H56C 0.9800 . ?
C57 H57A 0.9800 . ?
C57 H57B 0.9800 . ?
C57 H57C 0.9800 . ?
C58 C60 1.491(7) . ?
C58 C59 1.493(8) . ?
C58 H58 1.0000 . ?
C59 H59A 0.9800 . ?
C59 H59B 0.9800 . ?
C59 H59C 0.9800 . ?
C60 H60A 0.9800 . ?
C60 H60B 0.9800 . ?
C60 H60C 0.9800 . ?
C61 C62 1.388(6) . ?
C61 C66 1.398(6) . ?
C62 C63 1.400(6) . ?
C62 C67 1.511(6) . ?
C63 C64 1.367(7) . ?
C63 H63 0.9500 . ?
C64 C65 1.390(7) . ?
C64 H64 0.9500 . ?
C65 C66 1.386(6) . ?
C65 H65 0.9500 . ?
C66 C70 1.513(6) . ?
C67 C68 1.544(6) . ?
C67 C69 1.558(6) . ?
C67 H67 1.0000 . ?
C68 H68A 0.9800 . ?
C68 H68B 0.9800 . ?
C68 H68C 0.9800 . ?
C69 H69A 0.9800 . ?
C69 H69B 0.9800 . ?
C69 H69C 0.9800 . ?
C70 C71 1.532(6) . ?
C70 C72 1.536(7) . ?
C70 H70 1.0000 . ?
C71 H71A 0.9800 . ?
C71 H71B 0.9800 . ?
C71 H71C 0.9800 . ?
C72 H72A 0.9800 . ?
C72 H72B 0.9800 . ?
C72 H72C 0.9800 . ?
C73 C74 1.420(6) . ?
C73 C77 1.435(6) . ?
C73 C78 1.478(6) . ?
C74 C75 1.426(6) . ?
C74 C79 1.493(6) . ?
C75 C76 1.413(6) . ?
C75 C80 1.491(6) . ?
C76 C77 1.413(6) . ?
C76 C81 1.501(5) . ?
C77 C82 1.488(6) . ?
C78 H78A 0.9800 . ?
C78 H78B 0.9800 . ?
C78 H78C 0.9800 . ?
C79 H79A 0.9800 . ?
C79 H79B 0.9800 . ?
C79 H79C 0.9800 . ?
C80 H80A 0.9800 . ?
C80 H80B 0.9800 . ?
C80 H80C 0.9800 . ?
C81 H81A 0.9800 . ?
C81 H81B 0.9800 . ?
C81 H81C 0.9800 . ?
C82 H82A 0.9800 . ?
C82 H82B 0.9800 . ?
C82 H82C 0.9800 . ?
C83 C84 1.471(6) . ?
C83 H83A 0.9900 . ?
C83 H83B 0.9900 . ?
C84 C85 1.389(7) . ?
C84 H84A 0.9900 . ?
C84 H84B 0.9900 . ?
C85 C86 1.456(7) . ?
C85 H85A 0.9900 . ?
C85 H85B 0.9900 . ?
C86 H86A 0.9900 . ?
C86 H86B 0.9900 . ?
C87 C88 1.3900 . ?
C87 C92 1.3900 . ?
C87 C93 1.535(2) . ?
C88 C89 1.3900 . ?
C88 H88 0.9500 . ?
C89 C90 1.3900 . ?
C89 H89 0.9500 . ?
C90 C91 1.3900 . ?
C90 H90 0.9500 . ?
C91 C92 1.3900 . ?
C91 H91 0.9500 . ?
C92 H92 0.9500 . ?
C93 H93A 0.9800 . ?
C93 H93B 0.9800 . ?
C93 H93C 0.9800 . ?
C94 C95 1.3900 . ?
C94 C99 1.3900 . ?
C94 C100 1.535(2) . ?
C95 C96 1.3900 . ?
C95 H95 0.9500 . ?
C96 C97 1.3900 . ?
C96 H96 0.9500 . ?
C97 C98 1.3900 . ?
C97 H97 0.9500 . ?
C98 C99 1.3900 . ?
C98 H98 0.9500 . ?
C99 H99 0.9500 . ?
C100 H10A 0.9800 . ?
C100 H10B 0.9800 . ?
C100 H10C 0.9800 . ?

loop_
_geom_torsion_atom_site_label_1
_geom_torsion_atom_site_label_2
_geom_torsion_atom_site_label_3
_geom_torsion_atom_site_label_4
_geom_torsion
_geom_torsion_site_symmetry_1
_geom_torsion_site_symmetry_2
_geom_torsion_site_symmetry_3
_geom_torsion_site_symmetry_4
_geom_torsion_publ_flag
O2 P1 O1 Ti2 65.1(3) . . . . ?
O3 P1 O1 Ti2 -60.7(3) . . . . ?
O4 P1 O1 Ti2 177.5(3) . . . . ?
O5 Ti2 O1 P1 -101.0(3) . . . . ?
O22 Ti2 O1 P1 71.6(3) . . . . ?
O17 Ti2 O1 P1 -17.7(14) . . . . ?
O25 Ti2 O1 P1 -12.6(3) . . . . ?
Cl1 Ti2 O1 P1 161.9(3) . . . . ?
O3 P1 O2 Ti1 104.6(4) . . . . ?
O1 P1 O2 Ti1 -22.0(4) . . . . ?
O4 P1 O2 Ti1 -136.8(3) . . . . ?
O9 Ti1 O2 P1 -18.8(5) . . . . ?
O14 Ti1 O2 P1 -92.8(4) . . . . ?
O6 Ti1 O2 P1 55.1(4) . . . . ?
C74 Ti1 O2 P1 134.9(3) . . . . ?
C75 Ti1 O2 P1 -179.1(3) . . . . ?
C73 Ti1 O2 P1 135.2(4) . . . . ?
C76 Ti1 O2 P1 -167.5(4) . . . . ?
C77 Ti1 O2 P1 167.2(4) . . . . ?
O2 P1 O4 C1 168.5(3) . . . . ?
O3 P1 O4 C1 -73.1(3) . . . . ?
O1 P1 O4 C1 49.5(3) . . . . ?
O6 P2 O5 Ti2 6.5(4) . . . . ?
O7 P2 O5 Ti2 133.6(3) . . . . ?
O8 P2 O5 Ti2 -112.2(3) . . . . ?
O1 Ti2 O5 P2 30.3(4) . . . . ?
O22 Ti2 O5 P2 -57.8(11) . . . . ?
O17 Ti2 O5 P2 -144.0(4) . . . . ?
O25 Ti2 O5 P2 -56.7(4) . . . . ?
Cl1 Ti2 O5 P2 123.3(4) . . . . ?
O5 P2 O6 Ti1 59.1(3) . . . . ?
O7 P2 O6 Ti1 -66.6(3) . . . . ?
O8 P2 O6 Ti1 178.9(3) . . . . ?
O2 Ti1 O6 P2 -106.1(3) . . . . ?
O9 Ti1 O6 P2 35.9(3) . . . . ?
O14 Ti1 O6 P2 -32.9(4) . . . . ?
C74 Ti1 O6 P2 125.7(3) . . . . ?
C75 Ti1 O6 P2 115.9(3) . . . . ?
C73 Ti1 O6 P2 160.4(3) . . . . ?
C76 Ti1 O6 P2 154.0(3) . . . . ?
C77 Ti1 O6 P2 178.9(3) . . . . ?
O6 P2 O8 C13 143.4(3) . . . . ?
O5 P2 O8 C13 -95.0(3) . . . . ?
O7 P2 O8 C13 23.2(3) . . . . ?
O11 P3 O9 Ti1 95.0(3) . . . . ?
O10 P3 O9 Ti1 -33.4(4) . . . . ?
O12 P3 O9 Ti1 -147.7(3) . . . . ?
O2 Ti1 O9 P3 -16.8(4) . . . . ?
O14 Ti1 O9 P3 58.2(3) . . . . ?
O6 Ti1 O9 P3 -90.5(3) . . . . ?
C74 Ti1 O9 P3 -176.2(3) . . . . ?
C75 Ti1 O9 P3 149.1(3) . . . . ?
C73 Ti1 O9 P3 -165.4(3) . . . . ?
C76 Ti1 O9 P3 129.7(3) . . . . ?
C77 Ti1 O9 P3 153.9(3) . . . . ?
O11 P3 O10 Ti3 -56.3(3) . . . . ?
O9 P3 O10 Ti3 70.9(2) . . . . ?
O12 P3 O10 Ti3 -175.68(19) . . . . ?
O25 Ti3 O10 P3 -15.5(2) . . . . ?
O18 Ti3 O10 P3 79.3(2) . . . . ?
O13 Ti3 O10 P3 -115.9(2) . . . . ?
O21 Ti3 O10 P3 176.7(6) . . . . ?
O26 Ti3 O10 P3 160.6(2) . . . . ?
O11 P3 O12 C25 -13.8(3) . . . . ?
O9 P3 O12 C25 -133.0(3) . . . . ?
O10 P3 O12 C25 108.7(3) . . . . ?
O14 P4 O13 Ti3 -21.4(3) . . . . ?
O15 P4 O13 Ti3 107.1(3) . . . . ?
O16 P4 O13 Ti3 -141.7(2) . . . . ?
O25 Ti3 O13 P4 -34.5(3) . . . . ?
O18 Ti3 O13 P4 153.7(4) . . . . ?
O10 Ti3 O13 P4 61.4(2) . . . . ?
O21 Ti3 O13 P4 -126.8(2) . . . . ?
O26 Ti3 O13 P4 149.8(3) . . . . ?
O13 P4 O14 Ti1 77.4(3) . . . . ?
O15 P4 O14 Ti1 -51.7(4) . . . . ?
O16 P4 O14 Ti1 -161.7(3) . . . . ?
O2 Ti1 O14 P4 23.7(3) . . . . ?
O9 Ti1 O14 P4 -118.2(3) . . . . ?
O6 Ti1 O14 P4 -48.9(4) . . . . ?
C74 Ti1 O14 P4 157.5(3) . . . . ?
C75 Ti1 O14 P4 157.9(3) . . . . ?
C73 Ti1 O14 P4 113.2(3) . . . . ?
C76 Ti1 O14 P4 126.3(3) . . . . ?
C77 Ti1 O14 P4 100.9(3) . . . . ?
O14 P4 O16 C37 -118.5(3) . . . . ?
O13 P4 O16 C37 4.9(4) . . . . ?
O15 P4 O16 C37 124.0(3) . . . . ?
O18 P5 O17 Ti2 38.5(3) . . . . ?
O19 P5 O17 Ti2 -86.9(3) . . . . ?
O20 P5 O17 Ti2 155.8(2) . . . . ?
O1 Ti2 O17 P5 -5.5(13) . . . . ?
O5 Ti2 O17 P5 77.8(2) . . . . ?
O22 Ti2 O17 P5 -94.8(2) . . . . ?
O25 Ti2 O17 P5 -10.6(2) . . . . ?
Cl1 Ti2 O17 P5 174.9(2) . . . . ?
O17 P5 O18 Ti3 -31.7(3) . . . . ?
O19 P5 O18 Ti3 93.9(2) . . . . ?
O20 P5 O18 Ti3 -152.9(2) . . . . ?
O25 Ti3 O18 P5 0.5(2) . . . . ?
O10 Ti3 O18 P5 -95.6(2) . . . . ?
O13 Ti3 O18 P5 172.4(3) . . . . ?
O21 Ti3 O18 P5 93.3(2) . . . . ?
O26 Ti3 O18 P5 176.3(2) . . . . ?
O18 P5 O20 C49 158.8(3) . . . . ?
O17 P5 O20 C49 36.7(4) . . . . ?
O19 P5 O20 C49 -84.1(3) . . . . ?
O22 P6 O21 Ti3 37.8(2) . . . . ?
O23 P6 O21 Ti3 -88.4(2) . . . . ?
O24 P6 O21 Ti3 156.63(17) . . . . ?
O25 Ti3 O21 P6 -7.8(2) . . . . ?
O18 Ti3 O21 P6 -102.4(2) . . . . ?
O10 Ti3 O21 P6 160.1(6) . . . . ?
O13 Ti3 O21 P6 92.6(2) . . . . ?
O26 Ti3 O21 P6 176.4(2) . . . . ?
O21 P6 O22 Ti2 -33.2(3) . . . . ?
O23 P6 O22 Ti2 93.8(3) . . . . ?
O24 P6 O22 Ti2 -151.4(2) . . . . ?
O1 Ti2 O22 P6 -87.7(3) . . . . ?
O5 Ti2 O22 P6 0.4(11) . . . . ?
O17 Ti2 O22 P6 86.5(3) . . . . ?
O25 Ti2 O22 P6 -0.7(3) . . . . ?
Cl1 Ti2 O22 P6 179.3(3) . . . . ?
O21 P6 O24 C61 137.3(3) . . . . ?
O22 P6 O24 C61 -101.3(3) . . . . ?
O23 P6 O24 C61 17.4(4) . . . . ?
O18 Ti3 O25 Ti2 42.6(2) . . . . ?
O10 Ti3 O25 Ti2 134.5(2) . . . . ?
O13 Ti3 O25 Ti2 -135.2(2) . . . . ?
O21 Ti3 O25 Ti2 -47.3(2) . . . . ?
O26 Ti3 O25 Ti2 -2.4(13) . . . . ?
O1 Ti2 O25 Ti3 141.2(2) . . . . ?
O5 Ti2 O25 Ti3 -128.8(2) . . . . ?
O22 Ti2 O25 Ti3 51.0(2) . . . . ?
O17 Ti2 O25 Ti3 -39.3(2) . . . . ?
Cl1 Ti2 O25 Ti3 51.3(10) . . . . ?
O25 Ti3 O26 C86 1.1(13) . . . . ?
O18 Ti3 O26 C86 -44.4(3) . . . . ?
O10 Ti3 O26 C86 -136.1(3) . . . . ?
O13 Ti3 O26 C86 134.5(3) . . . . ?
O21 Ti3 O26 C86 46.4(3) . . . . ?
O25 Ti3 O26 C83 178(38) . . . . ?
O18 Ti3 O26 C83 132.3(3) . . . . ?
O10 Ti3 O26 C83 40.6(3) . . . . ?
O13 Ti3 O26 C83 -48.8(3) . . . . ?
O21 Ti3 O26 C83 -136.9(3) . . . . ?
P1 O4 C1 C6 90.4(4) . . . . ?
P1 O4 C1 C2 -93.3(4) . . . . ?
C6 C1 C2 C3 -5.5(6) . . . . ?
O4 C1 C2 C3 178.5(4) . . . . ?
C6 C1 C2 C7 170.8(4) . . . . ?
O4 C1 C2 C7 -5.2(6) . . . . ?
C1 C2 C3 C4 1.7(7) . . . . ?
C7 C2 C3 C4 -174.6(4) . . . . ?
C2 C3 C4 C5 1.9(8) . . . . ?
C3 C4 C5 C6 -2.0(8) . . . . ?
C2 C1 C6 C5 5.4(7) . . . . ?
O4 C1 C6 C5 -178.6(4) . . . . ?
C2 C1 C6 C10 -170.4(5) . . . . ?
O4 C1 C6 C10 5.6(7) . . . . ?
C4 C5 C6 C1 -1.4(8) . . . . ?
C4 C5 C6 C10 174.4(5) . . . . ?
C3 C2 C7 C8 100.7(5) . . . . ?
C1 C2 C7 C8 -75.4(5) . . . . ?
C3 C2 C7 C9 -22.7(6) . . . . ?
C1 C2 C7 C9 161.2(4) . . . . ?
C1 C6 C10 C11 100.8(6) . . . . ?
C5 C6 C10 C11 -74.8(7) . . . . ?
C1 C6 C10 C12 -134.4(5) . . . . ?
C5 C6 C10 C12 49.9(7) . . . . ?
P2 O8 C13 C18 83.5(4) . . . . ?
P2 O8 C13 C14 -100.4(4) . . . . ?
C18 C13 C14 C15 -1.3(6) . . . . ?
O8 C13 C14 C15 -177.2(3) . . . . ?
C18 C13 C14 C19 176.1(4) . . . . ?
O8 C13 C14 C19 0.2(6) . . . . ?
C13 C14 C15 C16 -1.2(6) . . . . ?
C19 C14 C15 C16 -178.6(4) . . . . ?
C14 C15 C16 C17 2.5(7) . . . . ?
C15 C16 C17 C18 -1.5(7) . . . . ?
C14 C13 C18 C17 2.1(6) . . . . ?
O8 C13 C18 C17 178.0(4) . . . . ?
C14 C13 C18 C22 -179.4(4) . . . . ?
O8 C13 C18 C22 -3.6(6) . . . . ?
C16 C17 C18 C13 -0.7(7) . . . . ?
C16 C17 C18 C22 -179.2(4) . . . . ?
C15 C14 C19 C20 -40.3(6) . . . . ?
C13 C14 C19 C20 142.4(4) . . . . ?
C15 C14 C19 C21 84.1(5) . . . . ?
C13 C14 C19 C21 -93.2(5) . . . . ?
C13 C18 C22 C24 132.3(4) . . . . ?
C17 C18 C22 C24 -49.3(6) . . . . ?
C13 C18 C22 C23 -104.2(5) . . . . ?
C17 C18 C22 C23 74.2(5) . . . . ?
P3 O12 C25 C26 -93.0(4) . . . . ?
P3 O12 C25 C30 90.7(4) . . . . ?
C30 C25 C26 C27 1.6(6) . . . . ?
O12 C25 C26 C27 -174.5(4) . . . . ?
C30 C25 C26 C31 -174.6(4) . . . . ?
O12 C25 C26 C31 9.3(6) . . . . ?
C25 C26 C27 C28 0.4(7) . . . . ?
C31 C26 C27 C28 176.6(4) . . . . ?
C26 C27 C28 C29 -2.0(7) . . . . ?
C27 C28 C29 C30 1.6(7) . . . . ?
C28 C29 C30 C25 0.3(6) . . . . ?
C28 C29 C30 C34 -179.2(4) . . . . ?
C26 C25 C30 C29 -2.0(6) . . . . ?
O12 C25 C30 C29 174.2(4) . . . . ?
C26 C25 C30 C34 177.6(4) . . . . ?
O12 C25 C30 C34 -6.3(6) . . . . ?
C25 C26 C31 C33 -132.3(4) . . . . ?
C27 C26 C31 C33 51.7(6) . . . . ?
C25 C26 C31 C32 104.1(5) . . . . ?
C27 C26 C31 C32 -72.0(5) . . . . ?
C29 C30 C34 C36 -72.2(5) . . . . ?
C25 C30 C34 C36 108.3(5) . . . . ?
C29 C30 C34 C35 53.0(6) . . . . ?
C25 C30 C34 C35 -126.6(5) . . . . ?
P4 O16 C37 C42 107.6(4) . . . . ?
P4 O16 C37 C38 -76.8(4) . . . . ?
C42 C37 C38 C39 -0.3(6) . . . . ?
O16 C37 C38 C39 -175.6(3) . . . . ?
C42 C37 C38 C43 180.0(4) . . . . ?
O16 C37 C38 C43 4.7(5) . . . . ?
C37 C38 C39 C40 0.8(6) . . . . ?
C43 C38 C39 C40 -179.5(4) . . . . ?
C38 C39 C40 C41 -1.2(7) . . . . ?
C39 C40 C41 C42 1.0(7) . . . . ?
C38 C37 C42 C41 0.1(6) . . . . ?
O16 C37 C42 C41 175.5(3) . . . . ?
C38 C37 C42 C46 -178.5(4) . . . . ?
O16 C37 C42 C46 -3.2(5) . . . . ?
C40 C41 C42 C37 -0.5(6) . . . . ?
C40 C41 C42 C46 178.2(4) . . . . ?
C39 C38 C43 C45 52.9(5) . . . . ?
C37 C38 C43 C45 -127.4(4) . . . . ?
C39 C38 C43 C44 -68.8(5) . . . . ?
C37 C38 C43 C44 110.9(4) . . . . ?
C37 C42 C46 C48 97.3(5) . . . . ?
C41 C42 C46 C48 -81.3(5) . . . . ?
C37 C42 C46 C47 -138.2(4) . . . . ?
C41 C42 C46 C47 43.2(6) . . . . ?
P5 O20 C49 C50 93.8(4) . . . . ?
P5 O20 C49 C54 -92.9(4) . . . . ?
C54 C49 C50 C51 3.8(7) . . . . ?
O20 C49 C50 C51 176.6(4) . . . . ?
C54 C49 C50 C55 -174.0(4) . . . . ?
O20 C49 C50 C55 -1.2(6) . . . . ?
C49 C50 C51 C52 -1.3(7) . . . . ?
C55 C50 C51 C52 176.5(5) . . . . ?
C50 C51 C52 C53 -1.2(8) . . . . ?
C51 C52 C53 C54 1.5(8) . . . . ?
C52 C53 C54 C49 0.7(7) . . . . ?
C52 C53 C54 C58 -176.0(5) . . . . ?
C50 C49 C54 C53 -3.5(7) . . . . ?
O20 C49 C54 C53 -176.4(4) . . . . ?
C50 C49 C54 C58 173.2(4) . . . . ?
O20 C49 C54 C58 0.3(6) . . . . ?
C49 C50 C55 C56 -129.4(7) . . . . ?
C51 C50 C55 C56 52.8(7) . . . . ?
C49 C50 C55 C57 106.7(7) . . . . ?
C51 C50 C55 C57 -71.0(8) . . . . ?
C53 C54 C58 C60 -25.9(7) . . . . ?
C49 C54 C58 C60 157.6(5) . . . . ?
C53 C54 C58 C59 99.6(6) . . . . ?
C49 C54 C58 C59 -76.9(6) . . . . ?
P6 O24 C61 C62 81.0(4) . . . . ?
P6 O24 C61 C66 -102.6(4) . . . . ?
C66 C61 C62 C63 -0.6(6) . . . . ?
O24 C61 C62 C63 175.4(3) . . . . ?
C66 C61 C62 C67 176.8(4) . . . . ?
O24 C61 C62 C67 -7.1(6) . . . . ?
C61 C62 C63 C64 -0.1(7) . . . . ?
C67 C62 C63 C64 -177.6(4) . . . . ?
C62 C63 C64 C65 0.5(7) . . . . ?
C63 C64 C65 C66 -0.2(7) . . . . ?
C64 C65 C66 C61 -0.5(6) . . . . ?
C64 C65 C66 C70 178.5(4) . . . . ?
C62 C61 C66 C65 0.9(6) . . . . ?
O24 C61 C66 C65 -175.3(3) . . . . ?
C62 C61 C66 C70 -178.0(4) . . . . ?
O24 C61 C66 C70 5.7(6) . . . . ?
C61 C62 C67 C68 -100.9(5) . . . . ?
C63 C62 C67 C68 76.4(5) . . . . ?
C61 C62 C67 C69 134.6(4) . . . . ?
C63 C62 C67 C69 -48.1(6) . . . . ?
C65 C66 C70 C71 -25.9(6) . . . . ?
C61 C66 C70 C71 153.0(4) . . . . ?
C65 C66 C70 C72 99.1(5) . . . . ?
C61 C66 C70 C72 -82.1(5) . . . . ?
O2 Ti1 C73 C74 -179.7(2) . . . . ?
O9 Ti1 C73 C74 -19.1(3) . . . . ?
O14 Ti1 C73 C74 93.7(3) . . . . ?
O6 Ti1 C73 C74 -96.2(2) . . . . ?
C75 Ti1 C73 C74 37.7(2) . . . . ?
C76 Ti1 C73 C74 78.6(2) . . . . ?
C77 Ti1 C73 C74 115.3(3) . . . . ?
O2 Ti1 C73 C77 65.1(2) . . . . ?
O9 Ti1 C73 C77 -134.3(2) . . . . ?
O14 Ti1 C73 C77 -21.5(3) . . . . ?
O6 Ti1 C73 C77 148.6(2) . . . . ?
C74 Ti1 C73 C77 -115.3(3) . . . . ?
C75 Ti1 C73 C77 -77.5(3) . . . . ?
C76 Ti1 C73 C77 -36.6(2) . . . . ?
O2 Ti1 C73 C78 -57.5(4) . . . . ?
O9 Ti1 C73 C78 103.1(4) . . . . ?
O14 Ti1 C73 C78 -144.1(3) . . . . ?
O6 Ti1 C73 C78 26.0(3) . . . . ?
C74 Ti1 C73 C78 122.1(4) . . . . ?
C75 Ti1 C73 C78 159.9(4) . . . . ?
C76 Ti1 C73 C78 -159.2(4) . . . . ?
C77 Ti1 C73 C78 -122.6(5) . . . . ?
C77 C73 C74 C75 0.6(4) . . . . ?
C78 C73 C74 C75 178.0(4) . . . . ?
Ti1 C73 C74 C75 -65.1(3) . . . . ?
C77 C73 C74 C79 -177.3(4) . . . . ?
C78 C73 C74 C79 0.1(6) . . . . ?
Ti1 C73 C74 C79 117.0(4) . . . . ?
C77 C73 C74 Ti1 65.7(3) . . . . ?
C78 C73 C74 Ti1 -116.8(4) . . . . ?
O2 Ti1 C74 C73 0.4(3) . . . . ?
O9 Ti1 C74 C73 164.0(2) . . . . ?
O14 Ti1 C74 C73 -114.9(2) . . . . ?
O6 Ti1 C74 C73 79.5(2) . . . . ?
C75 Ti1 C74 C73 -115.5(3) . . . . ?
C76 Ti1 C74 C73 -78.3(2) . . . . ?
C77 Ti1 C74 C73 -37.7(2) . . . . ?
O2 Ti1 C74 C75 115.9(3) . . . . ?
O9 Ti1 C74 C75 -80.5(3) . . . . ?
O14 Ti1 C74 C75 0.6(3) . . . . ?
O6 Ti1 C74 C75 -165.1(3) . . . . ?
C73 Ti1 C74 C75 115.5(3) . . . . ?
C76 Ti1 C74 C75 37.2(2) . . . . ?
C77 Ti1 C74 C75 77.8(3) . . . . ?
O2 Ti1 C74 C79 -122.0(3) . . . . ?
O9 Ti1 C74 C79 41.7(3) . . . . ?
O14 Ti1 C74 C79 122.7(3) . . . . ?
O6 Ti1 C74 C79 -42.9(3) . . . . ?
C75 Ti1 C74 C79 122.1(5) . . . . ?
C73 Ti1 C74 C79 -122.4(4) . . . . ?
C76 Ti1 C74 C79 159.3(4) . . . . ?
C77 Ti1 C74 C79 -160.1(4) . . . . ?
C73 C74 C75 C76 -0.8(4) . . . . ?
C79 C74 C75 C76 177.1(4) . . . . ?
Ti1 C74 C75 C76 -66.1(3) . . . . ?
C73 C74 C75 C80 -178.0(4) . . . . ?
C79 C74 C75 C80 -0.1(6) . . . . ?
Ti1 C74 C75 C80 116.7(4) . . . . ?
C73 C74 C75 Ti1 65.3(3) . . . . ?
C79 C74 C75 Ti1 -116.8(4) . . . . ?
O2 Ti1 C75 C76 20.3(3) . . . . ?
O9 Ti1 C75 C76 -147.2(3) . . . . ?
O14 Ti1 C75 C76 -64.1(2) . . . . ?
O6 Ti1 C75 C76 132.5(2) . . . . ?
C74 Ti1 C75 C76 115.4(4) . . . . ?
C73 Ti1 C75 C76 77.9(3) . . . . ?
C77 Ti1 C75 C76 36.4(2) . . . . ?
O2 Ti1 C75 C74 -95.1(3) . . . . ?
O9 Ti1 C75 C74 97.4(3) . . . . ?
O14 Ti1 C75 C74 -179.5(3) . . . . ?
O6 Ti1 C75 C74 17.2(3) . . . . ?
C73 Ti1 C75 C74 -37.5(2) . . . . ?
C76 Ti1 C75 C74 -115.4(4) . . . . ?
C77 Ti1 C75 C74 -79.0(3) . . . . ?
O2 Ti1 C75 C80 143.2(3) . . . . ?
O9 Ti1 C75 C80 -24.3(3) . . . . ?
O14 Ti1 C75 C80 58.7(3) . . . . ?
O6 Ti1 C75 C80 -104.6(3) . . . . ?
C74 Ti1 C75 C80 -121.8(5) . . . . ?
C73 Ti1 C75 C80 -159.3(4) . . . . ?
C76 Ti1 C75 C80 122.9(5) . . . . ?
C77 Ti1 C75 C80 159.2(4) . . . . ?
C74 C75 C76 C77 0.7(4) . . . . ?
C80 C75 C76 C77 177.9(4) . . . . ?
Ti1 C75 C76 C77 -64.0(3) . . . . ?
C74 C75 C76 C81 -175.9(4) . . . . ?
C80 C75 C76 C81 1.3(6) . . . . ?
Ti1 C75 C76 C81 119.5(4) . . . . ?
C74 C75 C76 Ti1 64.6(3) . . . . ?
C80 C75 C76 Ti1 -118.2(4) . . . . ?
O2 Ti1 C76 C77 -48.2(3) . . . . ?
O9 Ti1 C76 C77 152.8(2) . . . . ?
O14 Ti1 C76 C77 -131.0(3) . . . . ?
O6 Ti1 C76 C77 45.0(3) . . . . ?
C74 Ti1 C76 C77 79.1(3) . . . . ?
C75 Ti1 C76 C77 117.1(4) . . . . ?
C73 Ti1 C76 C77 37.5(2) . . . . ?
O2 Ti1 C76 C75 -165.3(2) . . . . ?
O9 Ti1 C76 C75 35.7(3) . . . . ?
O14 Ti1 C76 C75 111.9(3) . . . . ?
O6 Ti1 C76 C75 -72.0(3) . . . . ?
C74 Ti1 C76 C75 -38.0(2) . . . . ?
C73 Ti1 C76 C75 -79.6(3) . . . . ?
C77 Ti1 C76 C75 -117.1(4) . . . . ?
O2 Ti1 C76 C81 72.6(4) . . . . ?
O9 Ti1 C76 C81 -86.4(4) . . . . ?
O14 Ti1 C76 C81 -10.2(3) . . . . ?
O6 Ti1 C76 C81 165.8(3) . . . . ?
C74 Ti1 C76 C81 -160.1(4) . . . . ?
C75 Ti1 C76 C81 -122.2(5) . . . . ?
C73 Ti1 C76 C81 158.2(4) . . . . ?
C77 Ti1 C76 C81 120.8(5) . . . . ?
C75 C76 C77 C73 -0.3(4) . . . . ?
C81 C76 C77 C73 176.3(4) . . . . ?
Ti1 C76 C77 C73 -63.2(3) . . . . ?
C75 C76 C77 C82 -176.8(4) . . . . ?
C81 C76 C77 C82 -0.2(6) . . . . ?
Ti1 C76 C77 C82 120.3(4) . . . . ?
C75 C76 C77 Ti1 62.9(3) . . . . ?
C81 C76 C77 Ti1 -120.5(4) . . . . ?
C74 C73 C77 C76 -0.2(4) . . . . ?
C78 C73 C77 C76 -177.7(4) . . . . ?
Ti1 C73 C77 C76 64.2(3) . . . . ?
C74 C73 C77 C82 176.4(4) . . . . ?
C78 C73 C77 C82 -1.1(6) . . . . ?
Ti1 C73 C77 C82 -119.2(4) . . . . ?
C74 C73 C77 Ti1 -64.4(3) . . . . ?
C78 C73 C77 Ti1 118.1(4) . . . . ?
O2 Ti1 C77 C76 131.6(3) . . . . ?
O9 Ti1 C77 C76 -42.3(3) . . . . ?
O14 Ti1 C77 C76 47.8(3) . . . . ?
O6 Ti1 C77 C76 -149.4(2) . . . . ?
C74 Ti1 C77 C76 -78.5(3) . . . . ?
C75 Ti1 C77 C76 -36.7(2) . . . . ?
C73 Ti1 C77 C76 -116.2(4) . . . . ?
O2 Ti1 C77 C73 -112.2(2) . . . . ?
O9 Ti1 C77 C73 73.9(3) . . . . ?
O14 Ti1 C77 C73 164.0(2) . . . . ?
O6 Ti1 C77 C73 -33.2(3) . . . . ?
C74 Ti1 C77 C73 37.7(2) . . . . ?
C75 Ti1 C77 C73 79.6(3) . . . . ?
C76 Ti1 C77 C73 116.2(4) . . . . ?
O2 Ti1 C77 C82 8.8(3) . . . . ?
O9 Ti1 C77 C82 -165.1(3) . . . . ?
O14 Ti1 C77 C82 -75.0(4) . . . . ?
O6 Ti1 C77 C82 87.8(4) . . . . ?
C74 Ti1 C77 C82 158.7(4) . . . . ?
C75 Ti1 C77 C82 -159.5(4) . . . . ?
C73 Ti1 C77 C82 121.0(5) . . . . ?
C76 Ti1 C77 C82 -122.8(5) . . . . ?
C86 O26 C83 C84 -1.7(5) . . . . ?
Ti3 O26 C83 C84 -178.9(3) . . . . ?
O26 C83 C84 C85 -1.5(8) . . . . ?
C83 C84 C85 C86 4.1(10) . . . . ?
C83 O26 C86 C85 4.1(6) . . . . ?
Ti3 O26 C86 C85 -178.8(5) . . . . ?
C84 C85 C86 O26 -5.1(9) . . . . ?
C92 C87 C88 C89 0.0 . . . . ?
C93 C87 C88 C89 164.8(14) . . . . ?
C87 C88 C89 C90 0.0 . . . . ?
C88 C89 C90 C91 0.0 . . . . ?
C89 C90 C91 C92 0.0 . . . . ?
C90 C91 C92 C87 0.0 . . . . ?
C88 C87 C92 C91 0.0 . . . . ?
C93 C87 C92 C91 -166.3(13) . . . . ?
C99 C94 C95 C96 0.0 . . . . ?
C100 C94 C95 C96 -173.2(10) . . . . ?
C94 C95 C96 C97 0.0 . . . . ?
C95 C96 C97 C98 0.0 . . . . ?
C96 C97 C98 C99 0.0 . . . . ?
C97 C98 C99 C94 0.0 . . . . ?
C95 C94 C99 C98 0.0 . . . . ?
C100 C94 C99 C98 174.6(8) . . . . ?
